data_4328984
loop_
_publ_author_name
'Yuki Sawada'
'Wataru Kosaka'
'Yoshihito Hayashi'
'Hitoshi Miyasaka'

_publ_section_title
;
 Coulombic Aggregations of MnIIIsalen-Type Complexes and Keggin-Type
 Polyoxometalates: Isolation of Mn2 Single-Molecule Magnets
;
_journal_name_full 'Inorganic Chemistry'
_journal_page_first 4824
_journal_page_last 4832
_journal_paper_doi 10.1021/ic300215q
_journal_volume 51
_journal_year 2012
_chemical_formula_moiety 'C64 H64 Mn4 N8 O52 Si W12'
_chemical_formula_sum 'C64 H64 Mn4 N8 O52 Si W12'
_chemical_formula_weight 4231.27
_space_group_IT_number 1
_symmetry_cell_setting triclinic
_symmetry_Int_Tables_number 1
_symmetry_space_group_name_Hall 'P 1'
_symmetry_space_group_name_H-M 'P 1'
_atom_sites_solution_hydrogens geom
_atom_sites_solution_primary direct
_atom_sites_solution_secondary difmap
_cell_angle_alpha 73.882(4)
_cell_angle_beta 81.157(6)
_cell_angle_gamma 89.561(6)
_cell_formula_units_Z 1
_cell_length_a 13.1100(11)
_cell_length_b 15.9661(12)
_cell_length_c 16.1721(10)
_cell_measurement_reflns_used 15295
_cell_measurement_temperature 123
_cell_measurement_theta_max 27.49
_cell_measurement_theta_min 3.14
_cell_volume 3211.2(4)
_computing_cell_refinement CrystalClear
_computing_data_collection 'CrystalClear (Rigaku/MSC Inc., 2006)'
_computing_data_reduction CrystalClear
_computing_molecular_graphics 'CrystalStructure 4.0'
_computing_publication_material 'CrystalStructure 4.0 (Rigaku, 2010)'
_computing_structure_refinement 'SHELXL97 (Sheldrick, 2008)'
_computing_structure_solution 'SHELXS97 (Sheldrick, 2008)'
_diffrn_ambient_temperature 123
_diffrn_detector_area_resol_mean 7.314
_diffrn_measured_fraction_theta_full 0.972
_diffrn_measured_fraction_theta_max 0.972
_diffrn_measurement_device_type 'Rigaku Mercury70'
_diffrn_measurement_method \w
_diffrn_radiation_type 'Mo K\a'
_diffrn_radiation_wavelength 0.71070
_diffrn_reflns_av_R_equivalents 0.0497
_diffrn_reflns_limit_h_max 16
_diffrn_reflns_limit_h_min -16
_diffrn_reflns_limit_k_max 19
_diffrn_reflns_limit_k_min -20
_diffrn_reflns_limit_l_max 20
_diffrn_reflns_limit_l_min -20
_diffrn_reflns_number 35158
_diffrn_reflns_theta_full 27.48
_diffrn_reflns_theta_max 27.48
_diffrn_standards_number 0
_exptl_absorpt_coefficient_mu 11.168
_exptl_absorpt_correction_type none
_exptl_crystal_colour orange
_exptl_crystal_density_diffrn 2.188
_exptl_crystal_description block
_exptl_crystal_F_000 1922.00
_exptl_crystal_size_max 0.200
_exptl_crystal_size_mid 0.200
_exptl_crystal_size_min 0.200
_platon_squeeze_details
;
;
_refine_diff_density_max 2.570
_refine_diff_density_min -2.680
_refine_ls_abs_structure_details 'Flack, H. D. (1983), Acta Cryst. A39, 876-881.  8295 Friedel Pairs'
_refine_ls_abs_structure_Flack 0.230(11)
_refine_ls_extinction_method none
_refine_ls_goodness_of_fit_ref 0.987
_refine_ls_hydrogen_treatment constr
_refine_ls_number_parameters 1270
_refine_ls_number_reflns 22572
_refine_ls_number_restraints 487
_refine_ls_R_factor_gt 0.0487
_refine_ls_shift/su_max 0.002
_refine_ls_structure_factor_coef Fsqd
_refine_ls_weighting_details 'w = 1/[\s^2^(Fo^2^)+(0.0333P)^2^+0.0000P] where P=(Fo^2^+2Fc^2^)/3'
_refine_ls_weighting_scheme calc
_refine_ls_wR_factor_ref 0.1092
_reflns_number_gt 20237
_reflns_number_total 22572
_reflns_threshold_expression F^2^>2.0\s(F^2^)
_cod_data_source_file ic300215q_si_003.cif
_cod_data_source_block SiKeggin_MnSalen
_cod_original_cell_volume 3211.2(5)
_cod_database_code 4328984

loop_
_symmetry_equiv_pos_site_id
_symmetry_equiv_pos_as_xyz
1 +X,+Y,+Z

loop_
_atom_site_label
_atom_site_type_symbol
_atom_site_fract_x
_atom_site_fract_y
_atom_site_fract_z
_atom_site_U_iso_or_equiv
_atom_site_adp_type
_atom_site_occupancy
_atom_site_symmetry_multiplicity
_atom_site_calc_flag
_atom_site_refinement_flags
W1 W 0.45679(5) 0.19925(4) 1.10777(4) 0.03084(14) Uani 1.0 1 d .
W2 W 0.39805(4) 0.31408(4) 1.27682(4) 0.02955(14) Uani 1.0 1 d .
W3 W 0.64887(5) 0.34876(5) 1.00386(4) 0.03251(15) Uani 1.0 1 d .
W4 W 0.46281(5) 0.30892(4) 0.89504(4) 0.03077(14) Uani 1.0 1 d .
W5 W 0.19396(4) 0.27037(4) 1.15997(4) 0.02876(13) Uani 1.0 1 d .
W6 W 0.19866(5) 0.37981(4) 0.94714(4) 0.02939(14) Uani 1.0 1 d .
W7 W 0.58917(5) 0.46413(4) 1.17245(4) 0.03093(14) Uani 1.0 1 d .
W8 W 0.34611(5) 0.52841(4) 1.22083(4) 0.03049(14) Uani 1.0 1 d .
W9 W 0.59457(4) 0.58295(4) 0.94194(4) 0.02944(14) Uani 1.0 1 d .
W10 W 0.40749(4) 0.54191(4) 0.83402(4) 0.02805(13) Uani 1.0 1 d .
W11 W 0.14371(4) 0.48540(4) 1.10235(4) 0.02917(14) Uani 1.0 1 d .
W12 W 0.35190(5) 0.64777(4) 0.98930(4) 0.03008(14) Uani 1.0 1 d .
Mn1 Mn -0.12886(18) -0.16812(18) 1.12528(19) 0.0409(6) Uani 1.0 1 d .
Mn2 Mn -0.08110(19) 0.01641(17) 0.9747(2) 0.0424(7) Uani 1.0 1 d .
Mn3 Mn -0.06529(18) 0.3387(2) 0.53009(15) 0.0420(7) Uani 1.0 1 d .
Mn4 Mn -0.12947(18) 0.5208(2) 0.57783(15) 0.0415(7) Uani 1.0 1 d .
Si1 Si 0.3980(3) 0.4218(3) 1.0552(3) 0.0103(5) Uani 1.0 1 d .
O1 O 0.4666(9) 0.0886(7) 1.1510(8) 0.039(3) Uani 1.0 1 d .
O2 O 0.4541(9) 0.2412(8) 1.2086(7) 0.041(3) Uani 1.0 1 d .
O3 O 0.6031(8) 0.2307(8) 1.0737(7) 0.039(3) Uani 1.0 1 d .
O4 O 0.4551(8) 0.1991(7) 0.9891(7) 0.037(3) Uani 1.0 1 d .
O5 O 0.3131(7) 0.2118(7) 1.1224(7) 0.034(3) Uani 1.0 1 d .
O6 O 0.3841(8) 0.2436(8) 1.3784(7) 0.037(3) Uani 1.0 1 d .
O7 O 0.5323(8) 0.3672(8) 1.2691(7) 0.040(3) Uani 1.0 1 d .
O8 O 0.6345(8) 0.3827(8) 1.1093(7) 0.038(3) Uani 1.0 1 d .
O9 O 0.7758(9) 0.3324(8) 0.9832(8) 0.042(3) Uani 1.0 1 d .
O10 O 0.6057(8) 0.3197(7) 0.9057(7) 0.035(3) Uani 1.0 1 d .
O11 O 0.4756(9) 0.2671(9) 0.8076(8) 0.044(3) Uani 1.0 1 d .
O12 O 0.3185(8) 0.3153(7) 0.9237(6) 0.030(3) Uani 1.0 1 d .
O13 O 0.1495(7) 0.2845(9) 1.0472(7) 0.041(3) Uani 1.0 1 d .
O14 O 0.1088(10) 0.1860(9) 1.2214(8) 0.046(3) Uani 1.0 1 d .
O15 O 0.2694(8) 0.2919(7) 1.2434(7) 0.035(3) Uani 1.0 1 d .
O16 O 0.4656(7) 0.3458(7) 1.0262(6) 0.028(2) Uani 1.0 1 d .
O17 O 0.4650(7) 0.4310(8) 0.8427(7) 0.036(3) Uani 1.0 1 d .
O18 O 0.1184(9) 0.3597(8) 0.8795(7) 0.035(3) Uani 1.0 1 d .
O19 O 0.1062(7) 0.3634(8) 1.1708(6) 0.033(3) Uani 1.0 1 d .
O20 O 0.2776(7) 0.3973(6) 1.0630(6) 0.026(2) Uani 1.0 1 d .
O21 O 0.4221(7) 0.4286(7) 1.1479(6) 0.029(2) Uani 1.0 1 d .
O22 O 0.3400(7) 0.4154(7) 1.3059(6) 0.032(3) Uani 1.0 1 d .
O23 O 0.6951(9) 0.4875(9) 1.2112(7) 0.041(3) Uani 1.0 1 d .
O24 O 0.6424(8) 0.4698(8) 0.9440(7) 0.037(3) Uani 1.0 1 d .
O25 O 0.3035(9) 0.5908(8) 1.2873(8) 0.040(3) Uani 1.0 1 d .
O26 O 0.4899(8) 0.5334(7) 1.2244(7) 0.034(3) Uani 1.0 1 d .
O27 O 0.5987(8) 0.5513(7) 1.0639(6) 0.036(3) Uani 1.0 1 d .
O28 O 0.7012(10) 0.6465(9) 0.9022(8) 0.043(3) Uani 1.0 1 d .
O29 O 0.5431(8) 0.5880(7) 0.8379(7) 0.035(3) Uani 1.0 1 d .
O30 O 0.4022(9) 0.5806(9) 0.7257(7) 0.041(3) Uani 1.0 1 d .
O31 O 0.2778(8) 0.4801(7) 0.8792(7) 0.038(3) Uani 1.0 1 d .
O32 O 0.1125(8) 0.4529(7) 1.0027(7) 0.036(3) Uani 1.0 1 d .
O33 O 0.0296(8) 0.5342(9) 1.1289(8) 0.040(3) Uani 1.0 1 d .
O34 O 0.2223(8) 0.4942(7) 1.1891(7) 0.037(3) Uani 1.0 1 d .
O35 O 0.4268(7) 0.5142(7) 0.9819(6) 0.030(2) Uani 1.0 1 d .
O36 O 0.3686(8) 0.6069(7) 1.1100(6) 0.034(3) Uani 1.0 1 d .
O37 O 0.4953(9) 0.6679(7) 0.9589(7) 0.038(3) Uani 1.0 1 d .
O38 O 0.3522(8) 0.6388(7) 0.8747(7) 0.034(3) Uani 1.0 1 d .
O39 O 0.2232(8) 0.5773(8) 1.0257(6) 0.037(3) Uani 1.0 1 d .
O40 O 0.3101(10) 0.7507(8) 0.9768(8) 0.044(3) Uani 1.0 1 d .
O41 O -0.0731(10) -0.2483(12) 1.2462(11) 0.080(6) Uani 1.0 1 d .
O42 O -0.0492(8) -0.0677(8) 1.1191(8) 0.034(3) Uani 1.0 1 d .
O43 O -0.2516(9) -0.1346(9) 1.1830(8) 0.045(3) Uani 1.0 1 d .
O44 O -0.1570(17) 0.1014(16) 0.8323(15) 0.145(11) Uani 1.0 1 d .
O45 O 0.0364(10) -0.0217(10) 0.9181(10) 0.060(4) Uani 1.0 1 d .
O46 O -0.1625(9) -0.0853(8) 0.9854(8) 0.041(3) Uani 1.0 1 d .
O47 O -0.1341(12) 0.2133(11) 0.5295(10) 0.068(4) Uani 1.0 1 d .
O48 O -0.0102(10) 0.2901(10) 0.6316(8) 0.054(4) Uani 1.0 1 d .
O49 O -0.1880(8) 0.3746(10) 0.5874(7) 0.044(4) Uani 1.0 1 d .
O50 O -0.0623(12) 0.6465(11) 0.5795(11) 0.068(4) Uani 1.0 1 d .
O51 O -0.0060(8) 0.4834(9) 0.5202(7) 0.039(3) Uani 1.0 1 d .
O52 O -0.1856(10) 0.5693(11) 0.4748(8) 0.056(4) Uani 1.0 1 d .
N1 N -0.0065(11) -0.2124(10) 1.0612(11) 0.043(4) Uani 1.0 1 d .
N2 N -0.2024(11) -0.2677(10) 1.1057(11) 0.047(4) Uani 1.0 1 d .
N3 N -0.0068(12) 0.1144(11) 0.9915(16) 0.073(7) Uani 1.0 1 d .
N4 N -0.1985(10) 0.0610(11) 1.0420(13) 0.052(5) Uani 1.0 1 d .
N5 N 0.0637(11) 0.3259(13) 0.4548(11) 0.052(4) Uani 1.0 1 d .
N6 N -0.1088(9) 0.3945(11) 0.4166(8) 0.037(4) Uani 1.0 1 d .
N7 N -0.0853(11) 0.4684(12) 0.6927(9) 0.045(4) Uani 1.0 1 d .
N8 N -0.2589(11) 0.5362(12) 0.6527(9) 0.048(4) Uani 1.0 1 d .
C1 C 0.0509(12) -0.0669(12) 1.1279(12) 0.037(3) Uani 1.0 1 d .
C2 C 0.0900(13) -0.0066(13) 1.1611(12) 0.044(3) Uani 1.0 1 d .
C3 C 0.1899(13) -0.0037(12) 1.1702(13) 0.044(3) Uani 1.0 1 d .
C4 C 0.2604(14) -0.0583(14) 1.1378(14) 0.048(3) Uani 1.0 1 d .
C5 C 0.2277(13) -0.1202(13) 1.1069(12) 0.044(3) Uani 1.0 1 d .
C6 C 0.1168(12) -0.1275(12) 1.1011(12) 0.041(3) Uani 1.0 1 d .
C7 C 0.0843(13) -0.1910(12) 1.0617(12) 0.041(3) Uani 1.0 1 d .
C8 C -0.0390(15) -0.2688(12) 1.0138(15) 0.053(5) Uani 1.0 1 d .
C9 C -0.1336(15) -0.3290(12) 1.0673(16) 0.056(5) Uani 1.0 1 d .
C10 C -0.2944(16) -0.2772(14) 1.1176(15) 0.058(4) Uani 1.0 1 d .
C11 C -0.3704(14) -0.2311(14) 1.1551(14) 0.056(3) Uani 1.0 1 d .
C12 C -0.4765(15) -0.2530(16) 1.1641(16) 0.067(4) Uani 1.0 1 d .
C13 C -0.5515(15) -0.2149(17) 1.2075(16) 0.070(4) Uani 1.0 1 d .
C14 C -0.5232(15) -0.1519(18) 1.2457(17) 0.070(4) Uani 1.0 1 d .
C15 C -0.4235(14) -0.1250(17) 1.2336(15) 0.061(4) Uani 1.0 1 d .
C16 C -0.3429(13) -0.1605(15) 1.1896(14) 0.053(4) Uani 1.0 1 d .
C17 C 0.1389(14) 0.0068(15) 0.9064(14) 0.056(4) Uani 1.0 1 d .
C18 C 0.2122(15) -0.0353(16) 0.8649(15) 0.063(4) Uani 1.0 1 d .
C19 C 0.3166(16) -0.0112(18) 0.8596(17) 0.071(4) Uani 1.0 1 d .
C20 C 0.3428(18) 0.0555(18) 0.8848(17) 0.077(4) Uani 1.0 1 d .
C21 C 0.2725(15) 0.0965(16) 0.9347(17) 0.069(4) Uani 1.0 1 d .
C22 C 0.1668(15) 0.0751(13) 0.9401(15) 0.060(4) Uani 1.0 1 d .
C23 C 0.0954(15) 0.1244(13) 0.9768(15) 0.057(4) Uani 1.0 1 d .
C24 C -0.0740(17) 0.1761(14) 1.0227(19) 0.074(6) Uani 1.0 1 d .
C25 C -0.1633(18) 0.1257(15) 1.0826(19) 0.077(6) Uani 1.0 1 d .
C26 C -0.2913(14) 0.0416(13) 1.0461(13) 0.043(4) Uani 1.0 1 d .
C27 C -0.3296(12) -0.0224(12) 1.0066(12) 0.039(3) Uani 1.0 1 d .
C28 C -0.4355(13) -0.0269(13) 1.0014(13) 0.046(3) Uani 1.0 1 d .
C29 C -0.4744(14) -0.0899(13) 0.9657(13) 0.049(3) Uani 1.0 1 d .
C30 C -0.4117(14) -0.1424(13) 0.9305(13) 0.052(3) Uani 1.0 1 d .
C31 C -0.2981(14) -0.1391(12) 0.9346(12) 0.044(3) Uani 1.0 1 d .
C32 C -0.2643(12) -0.0800(11) 0.9765(12) 0.034(3) Uani 1.0 1 d .
C33 C 0.0861(14) 0.2711(16) 0.6409(12) 0.053(4) Uani 1.0 1 d .
C34 C 0.1175(15) 0.2525(17) 0.7263(13) 0.061(4) Uani 1.0 1 d .
C35 C 0.2125(16) 0.2308(18) 0.7394(14) 0.068(4) Uani 1.0 1 d .
C36 C 0.2909(16) 0.2304(18) 0.6708(14) 0.070(4) Uani 1.0 1 d .
C37 C 0.2655(15) 0.2469(17) 0.5834(14) 0.065(4) Uani 1.0 1 d .
C38 C 0.1689(14) 0.2701(17) 0.5710(12) 0.055(4) Uani 1.0 1 d .
C39 C 0.1487(13) 0.2929(16) 0.4827(12) 0.053(4) Uani 1.0 1 d .
C40 C 0.0553(13) 0.3494(14) 0.3615(11) 0.046(4) Uani 1.0 1 d .
C41 C -0.0225(12) 0.4158(14) 0.3450(11) 0.043(4) Uani 1.0 1 d .
C42 C -0.2038(13) 0.4069(14) 0.4017(11) 0.045(4) Uani 1.0 1 d .
C43 C -0.2915(13) 0.3850(15) 0.4715(11) 0.047(3) Uani 1.0 1 d .
C44 C -0.3875(14) 0.3912(17) 0.4480(13) 0.060(4) Uani 1.0 1 d .
C45 C -0.4746(14) 0.3803(17) 0.5097(13) 0.066(4) Uani 1.0 1 d .
C46 C -0.4696(15) 0.3610(18) 0.5979(14) 0.070(4) Uani 1.0 1 d .
C47 C -0.3680(13) 0.3607(16) 0.6221(12) 0.058(4) Uani 1.0 1 d .
C48 C -0.2789(12) 0.3702(14) 0.5604(11) 0.046(4) Uani 1.0 1 d .
C49 C 0.0896(12) 0.4913(14) 0.5452(11) 0.043(3) Uani 1.0 1 d .
C50 C 0.1736(12) 0.5026(15) 0.4844(11) 0.048(4) Uani 1.0 1 d .
C51 C 0.2719(15) 0.5049(16) 0.5075(13) 0.059(4) Uani 1.0 1 d .
C52 C 0.2831(14) 0.4930(15) 0.5931(12) 0.055(4) Uani 1.0 1 d .
C53 C 0.1965(14) 0.4744(15) 0.6585(12) 0.052(4) Uani 1.0 1 d .
C54 C 0.0962(13) 0.4759(15) 0.6349(11) 0.047(3) Uani 1.0 1 d .
C55 C 0.0104(14) 0.4564(15) 0.7043(12) 0.051(4) Uani 1.0 1 d .
C56 C -0.1762(13) 0.4396(17) 0.7610(11) 0.057(5) Uani 1.0 1 d .
C57 C -0.2480(14) 0.5126(17) 0.7473(10) 0.059(5) Uani 1.0 1 d .
C58 C -0.3450(14) 0.5632(15) 0.6261(11) 0.050(4) Uani 1.0 1 d .
C59 C -0.3599(14) 0.5856(16) 0.5405(12) 0.052(4) Uani 1.0 1 d .
C60 C -0.4587(15) 0.6125(16) 0.5206(13) 0.064(4) Uani 1.0 1 d .
C61 C -0.4798(15) 0.6379(16) 0.4390(13) 0.065(4) Uani 1.0 1 d .
C62 C -0.4089(14) 0.6368(16) 0.3712(13) 0.062(4) Uani 1.0 1 d .
C63 C -0.3051(15) 0.6095(16) 0.3856(13) 0.056(4) Uani 1.0 1 d .
C64 C -0.2843(13) 0.5883(15) 0.4665(11) 0.048(4) Uani 1.0 1 d .
H2 H 0.0451 0.0346 1.1784 0.0527 Uiso 1.0 1 calc R
H3 H 0.2131 0.0355 1.1988 0.0527 Uiso 1.0 1 calc R
H4 H 0.3321 -0.0506 1.1380 0.0581 Uiso 1.0 1 calc R
H5 H 0.2749 -0.1595 1.0888 0.0528 Uiso 1.0 1 calc R
H7 H 0.1371 -0.2193 1.0334 0.0495 Uiso 1.0 1 calc R
H8A H 0.0190 -0.3053 1.0002 0.0633 Uiso 1.0 1 calc R
H8B H -0.0577 -0.2330 0.9581 0.0633 Uiso 1.0 1 calc R
H9A H -0.1692 -0.3536 1.0292 0.0672 Uiso 1.0 1 calc R
H9B H -0.1121 -0.3773 1.1138 0.0672 Uiso 1.0 1 calc R
H10 H -0.3198 -0.3231 1.0985 0.0695 Uiso 1.0 1 calc R
H12 H -0.4961 -0.2963 1.1388 0.0808 Uiso 1.0 1 calc R
H13 H -0.6222 -0.2308 1.2117 0.0845 Uiso 1.0 1 calc R
H14 H -0.5742 -0.1281 1.2803 0.0840 Uiso 1.0 1 calc R
H15 H -0.4073 -0.0789 1.2566 0.0730 Uiso 1.0 1 calc R
H18 H 0.1932 -0.0794 0.8404 0.0758 Uiso 1.0 1 calc R
H19 H 0.3691 -0.0442 0.8373 0.0854 Uiso 1.0 1 calc R
H20 H 0.4124 0.0774 0.8687 0.0920 Uiso 1.0 1 calc R
H21 H 0.2948 0.1361 0.9631 0.0833 Uiso 1.0 1 calc R
H23 H 0.1230 0.1709 0.9935 0.0683 Uiso 1.0 1 calc R
H24A H -0.0979 0.2189 0.9731 0.0890 Uiso 1.0 1 calc R
H24B H -0.0362 0.2080 1.0537 0.0890 Uiso 1.0 1 calc R
H25A H -0.2197 0.1652 1.0923 0.0921 Uiso 1.0 1 calc R
H25B H -0.1428 0.0957 1.1396 0.0921 Uiso 1.0 1 calc R
H26 H -0.3411 0.0701 1.0770 0.0520 Uiso 1.0 1 calc R
H28 H -0.4811 0.0122 1.0217 0.0551 Uiso 1.0 1 calc R
H29 H -0.5468 -0.0950 0.9667 0.0586 Uiso 1.0 1 calc R
H30 H -0.4389 -0.1810 0.9034 0.0624 Uiso 1.0 1 calc R
H31 H -0.2513 -0.1749 0.9103 0.0526 Uiso 1.0 1 calc R
H34 H 0.0680 0.2560 0.7746 0.0736 Uiso 1.0 1 calc R
H35 H 0.2276 0.2149 0.7972 0.0817 Uiso 1.0 1 calc R
H36 H 0.3598 0.2196 0.6810 0.0844 Uiso 1.0 1 calc R
H37 H 0.3157 0.2415 0.5363 0.0782 Uiso 1.0 1 calc R
H39 H 0.2023 0.2833 0.4400 0.0641 Uiso 1.0 1 calc R
H40A H 0.1228 0.3725 0.3261 0.0551 Uiso 1.0 1 calc R
H40B H 0.0347 0.2972 0.3454 0.0551 Uiso 1.0 1 calc R
H41A H 0.0083 0.4738 0.3398 0.0521 Uiso 1.0 1 calc R
H41B H -0.0473 0.4180 0.2896 0.0521 Uiso 1.0 1 calc R
H42 H -0.2157 0.4310 0.3434 0.0536 Uiso 1.0 1 calc R
H44 H -0.3942 0.4033 0.3882 0.0714 Uiso 1.0 1 calc R
H45 H -0.5403 0.3862 0.4913 0.0789 Uiso 1.0 1 calc R
H46 H -0.5302 0.3486 0.6404 0.0835 Uiso 1.0 1 calc R
H47 H -0.3618 0.3538 0.6813 0.0694 Uiso 1.0 1 calc R
H50 H 0.1666 0.5091 0.4253 0.0582 Uiso 1.0 1 calc R
H51 H 0.3313 0.5148 0.4638 0.0704 Uiso 1.0 1 calc R
H52 H 0.3498 0.4973 0.6079 0.0656 Uiso 1.0 1 calc R
H53 H 0.2046 0.4610 0.7181 0.0619 Uiso 1.0 1 calc R
H55 H 0.0240 0.4333 0.7622 0.0611 Uiso 1.0 1 calc R
H56A H -0.1559 0.4271 0.8196 0.0680 Uiso 1.0 1 calc R
H56B H -0.2091 0.3862 0.7556 0.0680 Uiso 1.0 1 calc R
H57A H -0.2196 0.5631 0.7619 0.0710 Uiso 1.0 1 calc R
H57B H -0.3159 0.4944 0.7845 0.0710 Uiso 1.0 1 calc R
H58 H -0.4017 0.5679 0.6688 0.0604 Uiso 1.0 1 calc R
H60 H -0.5125 0.6125 0.5672 0.0767 Uiso 1.0 1 calc R
H61 H -0.5469 0.6571 0.4294 0.0784 Uiso 1.0 1 calc R
H62 H -0.4257 0.6535 0.3139 0.0741 Uiso 1.0 1 calc R
H63 H -0.2536 0.6069 0.3382 0.0673 Uiso 1.0 1 calc R

loop_
_atom_site_aniso_label
_atom_site_aniso_U_11
_atom_site_aniso_U_22
_atom_site_aniso_U_33
_atom_site_aniso_U_12
_atom_site_aniso_U_13
_atom_site_aniso_U_23
W1 0.0300(3) 0.0320(3) 0.0280(3) 0.0109(3) -0.0006(3) -0.0066(3)
W2 0.0285(3) 0.0392(4) 0.0179(3) 0.0098(3) -0.0005(3) -0.0050(3)
W3 0.0257(3) 0.0445(4) 0.0247(3) 0.0139(3) 0.0015(3) -0.0087(3)
W4 0.0318(3) 0.0389(4) 0.0222(3) 0.0071(3) 0.0039(3) -0.0141(3)
W5 0.0281(3) 0.0323(3) 0.0235(3) 0.0044(3) 0.0037(3) -0.0083(3)
W6 0.0285(3) 0.0373(4) 0.0245(3) 0.0072(3) -0.0048(3) -0.0119(3)
W7 0.0279(3) 0.0430(4) 0.0238(3) 0.0082(3) -0.0056(3) -0.0119(3)
W8 0.0309(3) 0.0403(4) 0.0217(3) 0.0042(3) 0.0024(3) -0.0147(3)
W9 0.0289(3) 0.0341(4) 0.0233(3) 0.0028(3) 0.0031(3) -0.0085(3)
W10 0.0284(3) 0.0361(4) 0.0170(3) 0.0080(3) 0.0004(3) -0.0054(3)
W11 0.0248(3) 0.0390(4) 0.0220(3) 0.0119(3) 0.0011(3) -0.0085(3)
W12 0.0333(3) 0.0297(3) 0.0261(3) 0.0090(3) -0.0019(3) -0.0078(3)
Mn1 0.0264(12) 0.0351(14) 0.0604(17) 0.0061(11) -0.0080(12) -0.0118(13)
Mn2 0.0274(12) 0.0325(13) 0.0693(19) 0.0064(11) -0.0110(12) -0.0160(13)
Mn3 0.0280(12) 0.077(2) 0.0196(12) 0.0155(13) -0.0005(9) -0.0142(13)
Mn4 0.0302(12) 0.0740(19) 0.0186(12) 0.0163(13) -0.0020(10) -0.0114(12)
Si1 0.0127(12) 0.0125(12) 0.0033(11) 0.0062(10) 0.0005(9) 0.0006(10)
O1 0.044(6) 0.024(6) 0.046(7) 0.005(5) 0.001(5) -0.007(5)
O2 0.043(6) 0.044(7) 0.029(6) 0.023(6) -0.003(5) -0.000(5)
O3 0.033(6) 0.048(7) 0.032(6) 0.008(5) 0.007(5) -0.012(5)
O4 0.025(5) 0.043(7) 0.037(6) 0.003(5) -0.006(5) -0.003(5)
O5 0.024(5) 0.050(7) 0.033(6) 0.020(5) -0.010(5) -0.014(5)
O6 0.033(6) 0.054(7) 0.015(5) -0.001(5) 0.006(4) 0.001(5)
O7 0.021(5) 0.066(8) 0.035(6) 0.004(5) -0.006(5) -0.019(6)
O8 0.041(6) 0.043(7) 0.024(6) 0.015(5) -0.006(5) 0.000(5)
O9 0.036(6) 0.052(7) 0.031(6) 0.021(6) 0.010(5) -0.008(6)
O10 0.026(5) 0.030(6) 0.043(7) 0.002(5) -0.015(5) 0.007(5)
O11 0.044(7) 0.050(7) 0.043(7) -0.003(6) 0.005(6) -0.027(6)
O12 0.030(5) 0.036(6) 0.020(5) -0.004(5) 0.001(4) -0.002(5)
O13 0.023(5) 0.066(8) 0.037(6) -0.002(5) 0.005(5) -0.026(6)
O14 0.050(7) 0.048(7) 0.033(6) 0.003(6) 0.013(5) -0.007(6)
O15 0.033(6) 0.037(6) 0.034(6) 0.009(5) 0.002(5) -0.014(5)
O16 0.026(5) 0.037(6) 0.018(5) 0.011(5) 0.001(4) -0.003(4)
O17 0.021(5) 0.050(7) 0.041(7) 0.002(5) -0.002(5) -0.021(6)
O18 0.038(6) 0.037(6) 0.032(6) 0.004(5) -0.004(5) -0.013(5)
O19 0.032(6) 0.051(7) 0.014(5) 0.015(5) 0.001(4) -0.007(5)
O20 0.031(5) 0.034(5) 0.015(5) 0.011(5) -0.006(4) -0.009(4)
O21 0.027(5) 0.038(6) 0.021(5) 0.011(5) -0.004(4) -0.009(5)
O22 0.022(5) 0.044(6) 0.025(5) 0.013(5) -0.001(4) -0.001(5)
O23 0.036(6) 0.064(8) 0.029(6) 0.004(6) -0.019(5) -0.018(6)
O24 0.039(6) 0.045(7) 0.026(6) 0.009(5) 0.001(5) -0.014(5)
O25 0.045(7) 0.036(6) 0.037(6) 0.006(5) 0.004(5) -0.014(5)
O26 0.030(5) 0.036(6) 0.034(6) 0.017(5) -0.007(5) -0.005(5)
O27 0.045(6) 0.040(6) 0.019(5) 0.002(5) 0.006(5) -0.005(5)
O28 0.043(7) 0.045(7) 0.039(7) -0.002(6) 0.008(5) -0.015(6)
O29 0.034(6) 0.033(6) 0.041(7) -0.004(5) -0.003(5) -0.015(5)
O30 0.038(6) 0.070(9) 0.020(5) 0.028(6) -0.013(5) -0.015(6)
O31 0.038(6) 0.037(6) 0.036(6) 0.009(5) -0.002(5) -0.010(5)
O32 0.044(6) 0.027(5) 0.032(6) 0.017(5) -0.004(5) -0.003(5)
O33 0.028(6) 0.059(8) 0.036(6) 0.023(6) -0.010(5) -0.017(6)
O34 0.038(6) 0.039(6) 0.027(6) -0.002(5) 0.011(5) -0.008(5)
O35 0.031(5) 0.033(6) 0.031(6) 0.000(5) 0.003(4) -0.021(5)
O36 0.043(6) 0.036(6) 0.022(5) -0.013(5) 0.005(5) -0.011(5)
O37 0.048(7) 0.037(6) 0.027(6) 0.004(5) 0.004(5) -0.011(5)
O38 0.026(5) 0.037(6) 0.032(6) 0.021(5) -0.005(5) -0.001(5)
O39 0.039(6) 0.052(7) 0.020(5) 0.016(5) -0.005(5) -0.011(5)
O40 0.051(7) 0.046(7) 0.038(7) 0.020(6) -0.008(6) -0.014(6)
O41 0.037(7) 0.091(12) 0.084(11) 0.002(8) -0.029(7) 0.033(9)
O42 0.022(5) 0.036(6) 0.057(8) 0.009(5) -0.016(5) -0.028(6)
O43 0.031(6) 0.055(8) 0.051(8) -0.003(6) -0.009(5) -0.019(7)
O44 0.137(18) 0.137(19) 0.127(18) -0.094(16) 0.093(16) -0.042(15)
O45 0.034(7) 0.071(10) 0.079(10) 0.011(7) -0.004(7) -0.031(9)
O46 0.040(7) 0.038(7) 0.046(7) 0.002(6) -0.006(6) -0.017(6)
O47 0.077(10) 0.072(11) 0.044(8) 0.001(8) -0.003(7) -0.003(8)
O48 0.047(7) 0.088(11) 0.022(6) 0.029(7) 0.005(5) -0.014(7)
O49 0.018(5) 0.093(10) 0.021(6) 0.013(6) -0.005(5) -0.016(6)
O50 0.064(9) 0.063(10) 0.071(10) -0.020(8) -0.004(8) -0.015(8)
O51 0.029(6) 0.072(9) 0.019(6) 0.005(6) -0.008(5) -0.014(6)
O52 0.049(7) 0.090(11) 0.021(6) 0.029(8) -0.005(5) -0.001(7)
N1 0.034(8) 0.034(8) 0.060(10) 0.013(7) -0.011(7) -0.011(7)
N2 0.033(8) 0.036(8) 0.078(11) 0.008(7) -0.029(8) -0.017(8)
N3 0.030(8) 0.026(8) 0.154(19) -0.002(7) -0.030(10) -0.002(10)
N4 0.018(7) 0.051(10) 0.098(13) 0.009(7) -0.013(8) -0.039(10)
N5 0.022(7) 0.088(13) 0.049(9) 0.007(8) 0.001(6) -0.026(9)
N6 0.020(6) 0.072(10) 0.021(7) 0.020(7) -0.006(5) -0.017(7)
N7 0.036(8) 0.081(12) 0.022(7) 0.013(8) -0.003(6) -0.021(7)
N8 0.035(8) 0.077(11) 0.031(8) 0.019(8) -0.002(6) -0.015(8)
C1 0.028(6) 0.041(6) 0.046(7) 0.004(5) -0.004(5) -0.019(6)
C2 0.033(6) 0.050(7) 0.054(7) 0.003(6) -0.010(6) -0.021(6)
C3 0.033(6) 0.046(7) 0.061(7) 0.007(6) -0.014(6) -0.026(6)
C4 0.031(6) 0.055(7) 0.063(8) 0.012(6) -0.017(6) -0.019(6)
C5 0.033(6) 0.051(7) 0.052(7) 0.018(6) -0.011(6) -0.019(6)
C6 0.029(5) 0.045(6) 0.048(6) 0.013(5) -0.008(5) -0.014(5)
C7 0.035(7) 0.039(7) 0.055(8) 0.020(6) -0.009(6) -0.022(6)
C8 0.050(8) 0.032(8) 0.090(12) 0.023(7) -0.036(9) -0.025(8)
C9 0.047(8) 0.023(7) 0.109(13) 0.021(7) -0.032(9) -0.027(8)
C10 0.050(8) 0.044(8) 0.072(10) 0.002(7) -0.016(7) -0.001(7)
C11 0.032(6) 0.053(7) 0.071(8) 0.001(6) -0.012(6) 0.002(6)
C12 0.036(6) 0.065(8) 0.087(9) -0.004(6) -0.018(7) 0.006(7)
C13 0.029(6) 0.080(9) 0.083(9) -0.002(6) -0.014(7) 0.011(7)
C14 0.030(6) 0.082(9) 0.080(9) 0.007(7) -0.005(7) 0.004(7)
C15 0.033(6) 0.075(9) 0.068(8) 0.008(6) -0.009(6) -0.009(7)
C16 0.026(6) 0.066(8) 0.061(8) 0.001(6) -0.008(6) -0.005(6)
C17 0.033(6) 0.056(7) 0.066(8) 0.001(6) -0.010(6) 0.003(6)
C18 0.043(7) 0.067(8) 0.066(9) 0.005(7) -0.005(7) 0.001(7)
C19 0.039(6) 0.076(9) 0.078(9) 0.009(7) -0.004(7) 0.008(7)
C20 0.044(7) 0.071(9) 0.091(10) 0.003(7) -0.010(7) 0.015(8)
C21 0.039(6) 0.055(8) 0.096(9) -0.006(6) -0.015(7) 0.011(7)
C22 0.038(6) 0.039(7) 0.085(8) -0.000(5) -0.010(6) 0.011(6)
C23 0.037(7) 0.036(8) 0.090(10) -0.004(6) -0.020(7) 0.002(7)
C24 0.062(10) 0.041(9) 0.151(18) 0.008(8) -0.045(11) -0.063(11)
C25 0.070(11) 0.048(10) 0.141(18) 0.020(8) -0.035(12) -0.063(12)
C26 0.038(7) 0.043(7) 0.053(8) 0.008(6) -0.009(6) -0.019(6)
C27 0.028(5) 0.039(6) 0.048(6) 0.002(5) -0.009(5) -0.009(5)
C28 0.030(6) 0.043(7) 0.060(7) 0.006(5) -0.012(6) -0.005(6)
C29 0.032(6) 0.052(7) 0.063(8) 0.003(6) -0.032(6) -0.003(6)
C30 0.045(7) 0.047(7) 0.061(8) 0.003(6) -0.027(6) -0.002(6)
C31 0.040(6) 0.037(6) 0.056(7) 0.003(6) -0.023(6) -0.007(6)
C32 0.026(6) 0.027(6) 0.050(7) -0.001(5) -0.012(5) -0.008(5)
C33 0.034(6) 0.093(9) 0.032(6) 0.022(7) -0.009(5) -0.015(7)
C34 0.045(6) 0.101(10) 0.031(6) 0.030(7) -0.009(6) -0.007(7)
C35 0.048(7) 0.108(10) 0.042(7) 0.033(7) -0.018(6) -0.005(7)
C36 0.042(6) 0.110(10) 0.051(7) 0.029(7) -0.014(6) -0.007(8)
C37 0.039(6) 0.105(10) 0.046(7) 0.031(7) -0.004(6) -0.014(7)
C38 0.032(6) 0.095(9) 0.037(6) 0.022(6) -0.004(5) -0.018(7)
C39 0.024(7) 0.096(11) 0.040(7) 0.029(7) -0.004(6) -0.021(8)
C40 0.030(7) 0.072(11) 0.031(8) -0.004(7) 0.004(6) -0.011(7)
C41 0.030(7) 0.074(10) 0.023(7) -0.002(7) -0.001(6) -0.011(7)
C42 0.033(6) 0.076(10) 0.030(6) 0.004(7) -0.009(5) -0.022(7)
C43 0.031(5) 0.084(8) 0.031(5) 0.010(6) -0.012(5) -0.020(6)
C44 0.034(6) 0.106(9) 0.036(6) 0.005(7) -0.015(5) -0.012(7)
C45 0.029(6) 0.120(10) 0.042(7) -0.005(7) -0.014(5) -0.006(7)
C46 0.032(6) 0.119(10) 0.043(6) -0.003(7) -0.004(6) -0.000(8)
C47 0.029(6) 0.103(10) 0.030(6) -0.001(7) -0.006(5) 0.001(7)
C48 0.023(5) 0.085(9) 0.027(6) 0.009(6) -0.007(5) -0.012(6)
C49 0.029(6) 0.075(8) 0.028(6) 0.000(6) -0.005(5) -0.018(6)
C50 0.028(6) 0.085(9) 0.029(6) -0.004(7) -0.004(5) -0.011(7)
C51 0.036(6) 0.093(9) 0.043(6) -0.009(7) -0.005(6) -0.013(7)
C52 0.035(6) 0.087(9) 0.044(7) -0.006(7) -0.009(5) -0.019(7)
C53 0.038(6) 0.086(9) 0.035(6) -0.001(7) -0.012(5) -0.021(7)
C54 0.036(5) 0.081(8) 0.027(5) 0.004(6) -0.006(5) -0.020(6)
C55 0.043(7) 0.081(10) 0.028(6) 0.022(8) -0.006(6) -0.016(7)
C56 0.034(8) 0.118(14) 0.017(7) 0.034(9) -0.006(6) -0.018(8)
C57 0.041(8) 0.122(14) 0.013(7) 0.035(9) 0.002(6) -0.020(8)
C58 0.037(7) 0.086(10) 0.025(6) 0.023(8) -0.002(6) -0.012(7)
C59 0.033(6) 0.083(8) 0.033(6) 0.017(6) 0.001(5) -0.007(6)
C60 0.037(6) 0.089(9) 0.044(6) 0.026(7) 0.004(5) 0.010(7)
C61 0.039(6) 0.089(9) 0.050(7) 0.023(7) -0.005(5) 0.009(7)
C62 0.037(6) 0.089(9) 0.044(7) 0.014(7) -0.011(5) 0.009(7)
C63 0.040(6) 0.085(9) 0.034(6) 0.015(7) -0.005(6) -0.002(7)
C64 0.035(6) 0.078(8) 0.028(6) 0.020(6) -0.004(5) -0.009(6)

loop_
_atom_type_symbol
_atom_type_description
_atom_type_scat_dispersion_real
_atom_type_scat_dispersion_imag
_atom_type_scat_source
C C 0.0033 0.0016
;
International Tables for Crystallography
(1992, Vol. C, Tables 4.2.6.8 and 6.1.1.4)
;
H H 0.0000 0.0000
;
International Tables for Crystallography
(1992, Vol. C, Table 6.1.1.4)
;
N N 0.0061 0.0033
;
International Tables for Crystallography
(1992, Vol. C, Tables 4.2.6.8 and 6.1.1.4)
;
O O 0.0106 0.0060
;
International Tables for Crystallography
(1992, Vol. C, Tables 4.2.6.8 and 6.1.1.4)
;
Si Si 0.0817 0.0704
;
International Tables for Crystallography
(1992, Vol. C, Tables 4.2.6.8 and 6.1.1.4)
;
W W -0.8490 6.8722
;
International Tables for Crystallography
(1992, Vol. C, Tables 4.2.6.8 and 6.1.1.4)
;
Mn Mn 0.3368 0.7283
;
International Tables for Crystallography
(1992, Vol. C, Tables 4.2.6.8 and 6.1.1.4)
;

loop_
_geom_angle_atom_site_label_1
_geom_angle_atom_site_label_2
_geom_angle_atom_site_label_3
_geom_angle
_geom_angle_publ_flag
O1 W1 O2 102.0(6) yes
O1 W1 O3 98.4(5) yes
O1 W1 O4 97.6(6) yes
O1 W1 O5 102.1(5) yes
O1 W1 O16 168.9(5) yes
O2 W1 O3 90.2(5) yes
O2 W1 O4 160.4(5) yes
O2 W1 O5 86.2(5) yes
O2 W1 O16 86.7(4) yes
O3 W1 O4 87.2(5) yes
O3 W1 O5 159.5(5) yes
O3 W1 O16 74.5(4) yes
O4 W1 O5 89.4(5) yes
O4 W1 O16 73.9(4) yes
O5 W1 O16 85.1(4) yes
O2 W2 O6 101.0(6) yes
O2 W2 O7 91.5(5) yes
O2 W2 O15 85.4(5) yes
O2 W2 O21 86.9(4) yes
O2 W2 O22 159.7(4) yes
O6 W2 O7 101.0(5) yes
O6 W2 O15 100.1(5) yes
O6 W2 O21 170.7(6) yes
O6 W2 O22 99.1(5) yes
O7 W2 O15 158.9(4) yes
O7 W2 O21 73.7(4) yes
O7 W2 O22 87.1(5) yes
O15 W2 O21 85.3(4) yes
O15 W2 O22 88.6(5) yes
O21 W2 O22 73.2(4) yes
O3 W3 O8 88.4(5) yes
O3 W3 O9 98.7(5) yes
O3 W3 O10 87.5(5) yes
O3 W3 O16 73.5(4) yes
O3 W3 O24 159.7(5) yes
O8 W3 O9 103.4(6) yes
O8 W3 O10 157.5(5) yes
O8 W3 O16 84.7(4) yes
O8 W3 O24 87.1(5) yes
O9 W3 O10 99.1(6) yes
O9 W3 O16 168.7(6) yes
O9 W3 O24 101.7(5) yes
O10 W3 O16 72.9(4) yes
O10 W3 O24 89.1(5) yes
O16 W3 O24 86.4(4) yes
O4 W4 O10 87.4(4) yes
O4 W4 O11 99.1(6) yes
O4 W4 O12 88.3(4) yes
O4 W4 O16 72.7(5) yes
O4 W4 O17 157.8(5) yes
O10 W4 O11 99.8(6) yes
O10 W4 O12 157.1(5) yes
O10 W4 O16 73.5(4) yes
O10 W4 O17 88.7(4) yes
O11 W4 O12 103.1(6) yes
O11 W4 O16 169.3(5) yes
O11 W4 O17 103.1(6) yes
O12 W4 O16 83.7(4) yes
O12 W4 O17 86.8(4) yes
O16 W4 O17 85.3(5) yes
O5 W5 O13 89.3(5) yes
O5 W5 O14 103.7(6) yes
O5 W5 O15 86.4(5) yes
O5 W5 O19 159.2(4) yes
O5 W5 O20 85.3(4) yes
O13 W5 O14 98.4(6) yes
O13 W5 O15 158.7(5) yes
O13 W5 O19 86.2(5) yes
O13 W5 O20 72.5(4) yes
O14 W5 O15 102.9(6) yes
O14 W5 O19 97.0(6) yes
O14 W5 O20 167.4(5) yes
O15 W5 O19 90.4(5) yes
O15 W5 O20 86.4(4) yes
O19 W5 O20 74.1(4) yes
O12 W6 O13 89.1(4) yes
O12 W6 O18 103.3(6) yes
O12 W6 O20 84.3(4) yes
O12 W6 O31 86.4(5) yes
O12 W6 O32 156.9(5) yes
O13 W6 O18 97.4(5) yes
O13 W6 O20 72.9(5) yes
O13 W6 O31 158.2(5) yes
O13 W6 O32 87.1(5) yes
O18 W6 O20 167.8(4) yes
O18 W6 O31 104.4(5) yes
O18 W6 O32 99.8(6) yes
O20 W6 O31 85.5(4) yes
O20 W6 O32 72.8(4) yes
O31 W6 O32 88.7(5) yes
O7 W7 O8 88.3(5) yes
O7 W7 O21 72.8(4) yes
O7 W7 O23 98.8(5) yes
O7 W7 O26 85.6(5) yes
O7 W7 O27 158.7(5) yes
O8 W7 O21 84.0(4) yes
O8 W7 O23 104.5(6) yes
O8 W7 O26 156.2(5) yes
O8 W7 O27 88.0(5) yes
O21 W7 O23 168.0(5) yes
O21 W7 O26 72.2(5) yes
O21 W7 O27 86.0(4) yes
O23 W7 O26 99.2(6) yes
O23 W7 O27 102.5(5) yes
O26 W7 O27 89.4(5) yes
O21 W8 O22 72.6(4) yes
O21 W8 O25 169.9(5) yes
O21 W8 O26 73.4(5) yes
O21 W8 O34 83.7(5) yes
O21 W8 O36 83.8(4) yes
O22 W8 O25 99.8(5) yes
O22 W8 O26 87.5(4) yes
O22 W8 O34 87.7(5) yes
O22 W8 O36 156.1(5) yes
O25 W8 O26 99.9(6) yes
O25 W8 O34 103.1(6) yes
O25 W8 O36 104.0(5) yes
O26 W8 O34 157.0(5) yes
O26 W8 O36 89.5(5) yes
O34 W8 O36 85.8(5) yes
O24 W9 O27 86.7(5) yes
O24 W9 O28 103.1(6) yes
O24 W9 O29 89.0(5) yes
O24 W9 O35 85.4(4) yes
O24 W9 O37 156.3(5) yes
O27 W9 O28 101.7(6) yes
O27 W9 O29 157.9(5) yes
O27 W9 O35 85.4(4) yes
O27 W9 O37 88.4(5) yes
O28 W9 O29 100.4(6) yes
O28 W9 O35 169.2(5) yes
O28 W9 O37 100.6(6) yes
O29 W9 O35 72.6(4) yes
O29 W9 O37 86.9(5) yes
O35 W9 O37 71.1(4) yes
O17 W10 O29 88.9(5) yes
O17 W10 O30 102.7(6) yes
O17 W10 O31 86.3(5) yes
O17 W10 O35 85.0(5) yes
O17 W10 O38 156.8(5) yes
O29 W10 O30 100.4(5) yes
O29 W10 O31 156.7(5) yes
O29 W10 O35 72.2(4) yes
O29 W10 O38 86.3(5) yes
O30 W10 O31 102.9(5) yes
O30 W10 O35 169.4(6) yes
O30 W10 O38 100.5(6) yes
O31 W10 O35 84.7(4) yes
O31 W10 O38 89.2(5) yes
O35 W10 O38 72.0(4) yes
O19 W11 O20 72.4(4) yes
O19 W11 O32 87.0(5) yes
O19 W11 O33 99.5(5) yes
O19 W11 O34 88.3(5) yes
O19 W11 O39 157.8(5) yes
O20 W11 O32 72.5(4) yes
O20 W11 O33 168.7(5) yes
O20 W11 O34 84.7(4) yes
O20 W11 O39 85.4(4) yes
O32 W11 O33 99.5(6) yes
O32 W11 O34 157.2(5) yes
O32 W11 O39 87.7(5) yes
O33 W11 O34 103.4(6) yes
O33 W11 O39 102.6(5) yes
O34 W11 O39 88.2(5) yes
O35 W12 O36 83.4(4) yes
O35 W12 O37 72.1(5) yes
O35 W12 O38 72.5(4) yes
O35 W12 O39 83.8(4) yes
O35 W12 O40 169.9(5) yes
O36 W12 O37 89.3(5) yes
O36 W12 O38 155.6(5) yes
O36 W12 O39 85.1(5) yes
O36 W12 O40 104.7(6) yes
O37 W12 O38 87.0(5) yes
O37 W12 O39 155.8(5) yes
O37 W12 O40 101.6(6) yes
O38 W12 O39 88.5(5) yes
O38 W12 O40 99.7(6) yes
O39 W12 O40 102.6(6) yes
O41 Mn1 O42 93.8(6) yes
O41 Mn1 O43 95.9(6) yes
O41 Mn1 O46 171.2(5) yes
O41 Mn1 N1 85.1(6) yes
O41 Mn1 N2 94.7(7) yes
O42 Mn1 O43 95.7(6) yes
O42 Mn1 O46 83.8(5) yes
O42 Mn1 N1 89.6(6) yes
O42 Mn1 N2 168.3(7) yes
O43 Mn1 O46 92.7(5) yes
O43 Mn1 N1 174.5(7) yes
O43 Mn1 N2 91.5(7) yes
O46 Mn1 N1 86.4(6) yes
O46 Mn1 N2 86.7(6) yes
N1 Mn1 N2 83.0(7) yes
O42 Mn2 O44 168.0(5) yes
O42 Mn2 O45 93.2(6) yes
O42 Mn2 O46 81.9(5) yes
O42 Mn2 N3 87.4(7) yes
O42 Mn2 N4 83.7(6) yes
O44 Mn2 O45 96.9(7) yes
O44 Mn2 O46 90.9(7) yes
O44 Mn2 N3 98.4(8) yes
O44 Mn2 N4 86.7(8) yes
O45 Mn2 O46 94.1(7) yes
O45 Mn2 N3 93.2(8) yes
O45 Mn2 N4 174.6(8) yes
O46 Mn2 N3 167.4(8) yes
O46 Mn2 N4 89.8(7) yes
N3 Mn2 N4 82.3(8) yes
O47 Mn3 O48 93.6(7) yes
O47 Mn3 O49 94.5(6) yes
O47 Mn3 O51 173.0(5) yes
O47 Mn3 N5 93.8(8) yes
O47 Mn3 N6 89.7(7) yes
O48 Mn3 O49 95.1(6) yes
O48 Mn3 O51 92.8(6) yes
O48 Mn3 N5 92.6(6) yes
O48 Mn3 N6 174.0(5) yes
O49 Mn3 O51 82.2(6) yes
O49 Mn3 N5 168.3(7) yes
O49 Mn3 N6 89.6(5) yes
O51 Mn3 N5 88.7(7) yes
O51 Mn3 N6 84.2(6) yes
N5 Mn3 N6 82.1(6) yes
O49 Mn4 O50 173.0(5) yes
O49 Mn4 O51 81.2(5) yes
O49 Mn4 O52 92.5(6) yes
O49 Mn4 N7 85.9(6) yes
O49 Mn4 N8 90.2(6) yes
O50 Mn4 O51 95.7(6) yes
O50 Mn4 O52 94.1(7) yes
O50 Mn4 N7 87.9(7) yes
O50 Mn4 N8 92.1(7) yes
O51 Mn4 O52 95.1(6) yes
O51 Mn4 N7 90.3(6) yes
O51 Mn4 N8 168.9(6) yes
O52 Mn4 N7 174.1(6) yes
O52 Mn4 N8 92.2(6) yes
N7 Mn4 N8 82.1(6) yes
O16 Si1 O20 108.5(6) yes
O16 Si1 O21 110.0(6) yes
O16 Si1 O35 109.4(5) yes
O20 Si1 O21 109.7(5) yes
O20 Si1 O35 109.4(5) yes
O21 Si1 O35 109.8(6) yes
W1 O2 W2 150.0(7) yes
W1 O3 W3 120.4(6) yes
W1 O4 W4 121.1(7) yes
W1 O5 W5 149.9(8) yes
W2 O7 W7 122.3(6) yes
W3 O8 W7 149.6(6) yes
W3 O10 W4 122.4(6) yes
W4 O12 W6 150.7(7) yes
W5 O13 W6 122.4(7) yes
W2 O15 W5 150.2(6) yes
W1 O16 W3 91.7(4) yes
W1 O16 W4 92.3(4) yes
W1 O16 Si1 124.4(5) yes
W3 O16 W4 91.1(3) yes
W3 O16 Si1 123.1(6) yes
W4 O16 Si1 124.6(5) yes
W4 O17 W10 150.9(6) yes
W5 O19 W11 121.6(5) yes
W5 O20 W6 92.3(4) yes
W5 O20 W11 91.9(3) yes
W5 O20 Si1 123.9(5) yes
W6 O20 W11 91.6(4) yes
W6 O20 Si1 124.4(5) yes
W11 O20 Si1 123.2(6) yes
W2 O21 W7 91.2(4) yes
W2 O21 W8 91.9(3) yes
W2 O21 Si1 124.8(6) yes
W7 O21 W8 90.9(4) yes
W7 O21 Si1 123.6(5) yes
W8 O21 Si1 124.5(5) yes
W2 O22 W8 122.2(5) yes
W3 O24 W9 150.2(6) yes
W7 O26 W8 123.5(7) yes
W7 O27 W9 149.8(7) yes
W9 O29 W10 124.1(5) yes
W6 O31 W10 151.1(7) yes
W6 O32 W11 123.1(6) yes
W8 O34 W11 150.3(6) yes
W9 O35 W10 91.1(3) yes
W9 O35 W12 90.8(4) yes
W9 O35 Si1 124.4(6) yes
W10 O35 W12 91.5(3) yes
W10 O35 Si1 124.6(6) yes
W12 O35 Si1 124.4(5) yes
W8 O36 W12 153.9(7) yes
W9 O37 W12 125.9(6) yes
W10 O38 W12 124.0(5) yes
W11 O39 W12 150.3(6) yes
Mn1 O42 Mn2 96.3(6) yes
Mn1 O42 C1 125.1(11) yes
Mn2 O42 C1 113.1(9) yes
Mn1 O43 C16 130.1(16) yes
Mn2 O45 C17 129.7(16) yes
Mn1 O46 Mn2 98.0(6) yes
Mn1 O46 C32 115.1(9) yes
Mn2 O46 C32 121.0(11) yes
Mn3 O48 C33 129.2(11) yes
Mn3 O49 Mn4 98.3(5) yes
Mn3 O49 C48 121.3(12) yes
Mn4 O49 C48 114.3(13) yes
Mn3 O51 Mn4 98.4(5) yes
Mn3 O51 C49 116.6(12) yes
Mn4 O51 C49 121.5(12) yes
Mn4 O52 C64 128.4(10) yes
Mn1 N1 C7 123.4(16) yes
Mn1 N1 C8 110.8(11) yes
C7 N1 C8 125.8(17) yes
Mn1 N2 C9 115.2(11) yes
Mn1 N2 C10 123.7(17) yes
C9 N2 C10 121(2) yes
Mn2 N3 C23 123.7(16) yes
Mn2 N3 C24 113.8(13) yes
C23 N3 C24 122(2) yes
Mn2 N4 C25 111.9(12) yes
Mn2 N4 C26 125.1(18) yes
C25 N4 C26 123.0(19) yes
Mn3 N5 C39 125.1(14) yes
Mn3 N5 C40 113.7(11) yes
C39 N5 C40 121.0(16) yes
Mn3 N6 C41 112.8(10) yes
Mn3 N6 C42 126.5(10) yes
C41 N6 C42 120.6(14) yes
Mn4 N7 C55 124.3(11) yes
Mn4 N7 C56 110.3(11) yes
C55 N7 C56 125.2(14) yes
Mn4 N8 C57 112.3(11) yes
Mn4 N8 C58 126.0(13) yes
C57 N8 C58 121.7(15) yes
O42 C1 C2 120.6(17) yes
O42 C1 C6 119.9(18) yes
C2 C1 C6 119.4(16) yes
C1 C2 C3 122.1(19) yes
C2 C3 C4 120(2) yes
C3 C4 C5 120.7(17) yes
C4 C5 C6 119.1(18) yes
C1 C6 C5 117.8(19) yes
C1 C6 C7 123.8(16) yes
C5 C6 C7 118.1(17) yes
N1 C7 C6 125.9(18) yes
N1 C8 C9 111.4(18) yes
N2 C9 C8 103.3(15) yes
N2 C10 C11 130(3) yes
C10 C11 C12 121(3) yes
C10 C11 C16 121.2(18) yes
C12 C11 C16 117(2) yes
C11 C12 C13 123(3) yes
C12 C13 C14 119(2) yes
C13 C14 C15 120(3) yes
C14 C15 C16 124(3) yes
O43 C16 C11 122.4(19) yes
O43 C16 C15 121(3) yes
C11 C16 C15 116.6(18) yes
O45 C17 C18 118(3) yes
O45 C17 C22 120.8(19) yes
C18 C17 C22 121.1(19) yes
C17 C18 C19 118(3) yes
C18 C19 C20 121(3) yes
C19 C20 C21 123(3) yes
C20 C21 C22 116(3) yes
C17 C22 C21 119(2) yes
C17 C22 C23 123.5(19) yes
C21 C22 C23 117(3) yes
N3 C23 C22 128(3) yes
N3 C24 C25 107.7(18) yes
N4 C25 C24 108(3) yes
N4 C26 C27 124.7(19) yes
C26 C27 C28 119.2(17) yes
C26 C27 C32 121.7(15) yes
C28 C27 C32 119.0(19) yes
C27 C28 C29 120.1(18) yes
C28 C29 C30 121.9(18) yes
C29 C30 C31 119(2) yes
C30 C31 C32 116.6(17) yes
O46 C32 C27 123.1(18) yes
O46 C32 C31 114.2(15) yes
C27 C32 C31 122.7(16) yes
O48 C33 C34 120.3(16) yes
O48 C33 C38 125.4(17) yes
C34 C33 C38 114.3(17) yes
C33 C34 C35 122.5(19) yes
C34 C35 C36 122(2) yes
C35 C36 C37 119.0(19) yes
C36 C37 C38 118.2(19) yes
C33 C38 C37 123.7(19) yes
C33 C38 C39 119.5(17) yes
C37 C38 C39 116.8(18) yes
N5 C39 C38 126.9(18) yes
N5 C40 C41 108.4(16) yes
N6 C41 C40 109.4(14) yes
N6 C42 C43 121.9(16) yes
C42 C43 C44 117.1(16) yes
C42 C43 C48 121.4(16) yes
C44 C43 C48 120.8(15) yes
C43 C44 C45 120.8(19) yes
C44 C45 C46 122.1(18) yes
C45 C46 C47 116.9(16) yes
C46 C47 C48 121.5(18) yes
O49 C48 C43 124.3(13) yes
O49 C48 C47 117.7(16) yes
C43 C48 C47 117.6(16) yes
O51 C49 C50 118.0(16) yes
O51 C49 C54 119.5(13) yes
C50 C49 C54 122.0(16) yes
C49 C50 C51 120.1(18) yes
C50 C51 C52 120.5(17) yes
C51 C52 C53 120.2(18) yes
C52 C53 C54 119.4(17) yes
C49 C54 C53 117.6(15) yes
C49 C54 C55 125.2(17) yes
C53 C54 C55 117.0(16) yes
N7 C55 C54 123.7(17) yes
N7 C56 C57 106.0(16) yes
N8 C57 C56 106.1(17) yes
N8 C58 C59 124.5(17) yes
C58 C59 C60 118.7(17) yes
C58 C59 C64 126.8(17) yes
C60 C59 C64 114.4(17) yes
C59 C60 C61 123.0(18) yes
C60 C61 C62 121(2) yes
C61 C62 C63 119.3(19) yes
C62 C63 C64 118.4(18) yes
O52 C64 C59 121.2(16) yes
O52 C64 C63 115.6(16) yes
C59 C64 C63 123.2(18) yes
C1 C2 H2 118.950 no
C3 C2 H2 118.961 no
C2 C3 H3 119.804 no
C4 C3 H3 119.813 no
C3 C4 H4 119.639 no
C5 C4 H4 119.645 no
C4 C5 H5 120.434 no
C6 C5 H5 120.433 no
N1 C7 H7 117.045 no
C6 C7 H7 117.054 no
N1 C8 H8A 109.338 no
N1 C8 H8B 109.349 no
C9 C8 H8A 109.339 no
C9 C8 H8B 109.336 no
H8A C8 H8B 107.980 no
N2 C9 H9A 111.102 no
N2 C9 H9B 111.108 no
C8 C9 H9A 111.102 no
C8 C9 H9B 111.111 no
H9A C9 H9B 109.062 no
N2 C10 H10 115.086 no
C11 C10 H10 115.088 no
C11 C12 H12 118.638 no
C13 C12 H12 118.650 no
C12 C13 H13 120.483 no
C14 C13 H13 120.488 no
C13 C14 H14 120.000 no
C15 C14 H14 120.027 no
C14 C15 H15 118.019 no
C16 C15 H15 118.029 no
C17 C18 H18 121.023 no
C19 C18 H18 121.033 no
C18 C19 H19 119.384 no
C20 C19 H19 119.388 no
C19 C20 H20 118.537 no
C21 C20 H20 118.551 no
C20 C21 H21 121.943 no
C22 C21 H21 121.943 no
N3 C23 H23 116.047 no
C22 C23 H23 116.046 no
N3 C24 H24A 110.171 no
N3 C24 H24B 110.166 no
C25 C24 H24A 110.165 no
C25 C24 H24B 110.168 no
H24A C24 H24B 108.473 no
N4 C25 H25A 110.176 no
N4 C25 H25B 110.180 no
C24 C25 H25A 110.181 no
C24 C25 H25B 110.182 no
H25A C25 H25B 108.488 no
N4 C26 H26 117.661 no
C27 C26 H26 117.657 no
C27 C28 H28 119.937 no
C29 C28 H28 119.946 no
C28 C29 H29 119.033 no
C30 C29 H29 119.042 no
C29 C30 H30 120.402 no
C31 C30 H30 120.396 no
C30 C31 H31 121.675 no
C32 C31 H31 121.686 no
C33 C34 H34 118.757 no
C35 C34 H34 118.741 no
C34 C35 H35 119.065 no
C36 C35 H35 119.074 no
C35 C36 H36 120.513 no
C37 C36 H36 120.524 no
C36 C37 H37 120.923 no
C38 C37 H37 120.922 no
N5 C39 H39 116.545 no
C38 C39 H39 116.563 no
N5 C40 H40A 110.026 no
N5 C40 H40B 110.021 no
C41 C40 H40A 110.022 no
C41 C40 H40B 110.021 no
H40A C40 H40B 108.391 no
N6 C41 H41A 109.798 no
N6 C41 H41B 109.802 no
C40 C41 H41A 109.807 no
C40 C41 H41B 109.807 no
H41A C41 H41B 108.247 no
N6 C42 H42 119.059 no
C43 C42 H42 119.059 no
C43 C44 H44 119.580 no
C45 C44 H44 119.578 no
C44 C45 H45 118.937 no
C46 C45 H45 118.956 no
C45 C46 H46 121.558 no
C47 C46 H46 121.569 no
C46 C47 H47 119.262 no
C48 C47 H47 119.261 no
C49 C50 H50 119.948 no
C51 C50 H50 119.936 no
C50 C51 H51 119.762 no
C52 C51 H51 119.775 no
C51 C52 H52 119.895 no
C53 C52 H52 119.903 no
C52 C53 H53 120.323 no
C54 C53 H53 120.324 no
N7 C55 H55 118.126 no
C54 C55 H55 118.125 no
N7 C56 H56A 110.548 no
N7 C56 H56B 110.536 no
C57 C56 H56A 110.545 no
C57 C56 H56B 110.530 no
H56A C56 H56B 108.709 no
N8 C57 H57A 110.521 no
N8 C57 H57B 110.518 no
C56 C57 H57A 110.516 no
C56 C57 H57B 110.527 no
H57A C57 H57B 108.680 no
N8 C58 H58 117.766 no
C59 C58 H58 117.758 no
C59 C60 H60 118.466 no
C61 C60 H60 118.486 no
C60 C61 H61 119.315 no
C62 C61 H61 119.310 no
C61 C62 H62 120.324 no
C63 C62 H62 120.327 no
C62 C63 H63 120.769 no
C64 C63 H63 120.796 no

loop_
_geom_bond_atom_site_label_1
_geom_bond_atom_site_label_2
_geom_bond_distance
_geom_bond_publ_flag
W1 O1 1.723(11) yes
W1 O2 1.922(13) yes
W1 O3 1.942(10) yes
W1 O4 1.923(12) yes
W1 O5 1.878(10) yes
W1 O16 2.339(9) yes
W2 O2 1.887(13) yes
W2 O6 1.697(10) yes
W2 O7 1.931(11) yes
W2 O15 1.913(11) yes
W2 O21 2.342(8) yes
W2 O22 1.926(12) yes
W3 O3 1.953(10) yes
W3 O8 1.910(12) yes
W3 O9 1.679(11) yes
W3 O10 1.934(12) yes
W3 O16 2.374(9) yes
W3 O24 1.913(11) yes
W4 O4 1.968(10) yes
W4 O10 1.921(10) yes
W4 O11 1.709(15) yes
W4 O12 1.887(10) yes
W4 O16 2.358(10) yes
W4 O17 1.895(11) yes
W5 O5 1.920(11) yes
W5 O13 1.953(12) yes
W5 O14 1.728(12) yes
W5 O15 1.894(12) yes
W5 O19 1.901(11) yes
W5 O20 2.347(8) yes
W6 O12 1.919(10) yes
W6 O13 1.918(10) yes
W6 O18 1.720(13) yes
W6 O20 2.355(10) yes
W6 O31 1.883(10) yes
W6 O32 1.922(11) yes
W7 O7 1.927(10) yes
W7 O8 1.904(13) yes
W7 O21 2.385(10) yes
W7 O23 1.693(13) yes
W7 O26 1.944(11) yes
W7 O27 1.901(9) yes
W8 O21 2.362(11) yes
W8 O22 1.935(10) yes
W8 O25 1.692(13) yes
W8 O26 1.898(10) yes
W8 O34 1.903(12) yes
W8 O36 1.862(9) yes
W9 O24 1.902(12) yes
W9 O27 1.904(10) yes
W9 O28 1.667(12) yes
W9 O29 1.887(12) yes
W9 O35 2.380(9) yes
W9 O37 1.918(12) yes
W10 O17 1.897(12) yes
W10 O29 1.947(11) yes
W10 O30 1.700(11) yes
W10 O31 1.909(10) yes
W10 O35 2.361(10) yes
W10 O38 1.937(12) yes
W11 O19 1.978(10) yes
W11 O20 2.362(10) yes
W11 O32 1.924(12) yes
W11 O33 1.731(12) yes
W11 O34 1.899(12) yes
W11 O39 1.842(10) yes
W12 O35 2.366(10) yes
W12 O36 1.925(10) yes
W12 O37 1.876(11) yes
W12 O38 1.898(11) yes
W12 O39 1.953(11) yes
W12 O40 1.697(13) yes
Mn1 O41 2.244(16) yes
Mn1 O42 1.891(12) yes
Mn1 O43 1.884(12) yes
Mn1 O46 2.387(12) yes
Mn1 N1 2.006(16) yes
Mn1 N2 1.988(18) yes
Mn2 O42 2.445(12) yes
Mn2 O44 2.66(3) yes
Mn2 O45 1.855(14) yes
Mn2 O46 1.903(13) yes
Mn2 N3 1.95(2) yes
Mn2 N4 1.989(17) yes
Mn3 O47 2.206(18) yes
Mn3 O48 1.863(13) yes
Mn3 O49 1.896(12) yes
Mn3 O51 2.398(15) yes
Mn3 N5 1.971(15) yes
Mn3 N6 1.973(13) yes
Mn4 O49 2.420(16) yes
Mn4 O50 2.206(18) yes
Mn4 O51 1.917(12) yes
Mn4 O52 1.889(13) yes
Mn4 N7 1.987(14) yes
Mn4 N8 1.983(15) yes
Si1 O16 1.628(11) yes
Si1 O20 1.607(10) yes
Si1 O21 1.612(11) yes
Si1 O35 1.620(9) yes
O42 C1 1.34(2) yes
O43 C16 1.25(3) yes
O45 C17 1.39(3) yes
O46 C32 1.36(2) yes
O48 C33 1.32(3) yes
O49 C48 1.34(2) yes
O51 C49 1.39(2) yes
O52 C64 1.34(3) yes
N1 C7 1.24(3) yes
N1 C8 1.44(3) yes
N2 C9 1.52(3) yes
N2 C10 1.20(3) yes
N3 C23 1.33(3) yes
N3 C24 1.46(3) yes
N4 C25 1.48(4) yes
N4 C26 1.25(3) yes
N5 C39 1.32(3) yes
N5 C40 1.47(3) yes
N6 C41 1.456(19) yes
N6 C42 1.31(2) yes
N7 C55 1.30(3) yes
N7 C56 1.47(2) yes
N8 C57 1.50(3) yes
N8 C58 1.30(3) yes
C1 C2 1.36(3) yes
C1 C6 1.41(3) yes
C2 C3 1.34(3) yes
C3 C4 1.41(3) yes
C4 C5 1.33(4) yes
C5 C6 1.48(3) yes
C6 C7 1.44(3) yes
C8 C9 1.56(3) yes
C10 C11 1.40(3) yes
C11 C12 1.41(3) yes
C11 C16 1.46(4) yes
C12 C13 1.36(4) yes
C13 C14 1.40(5) yes
C14 C15 1.35(3) yes
C15 C16 1.39(3) yes
C17 C18 1.37(4) yes
C17 C22 1.42(4) yes
C18 C19 1.41(3) yes
C19 C20 1.31(5) yes
C20 C21 1.41(4) yes
C21 C22 1.41(3) yes
C22 C23 1.39(3) yes
C24 C25 1.48(3) yes
C26 C27 1.47(3) yes
C27 C28 1.41(3) yes
C27 C32 1.39(3) yes
C28 C29 1.42(4) yes
C29 C30 1.35(3) yes
C30 C31 1.50(3) yes
C31 C32 1.41(3) yes
C33 C34 1.45(3) yes
C33 C38 1.45(3) yes
C34 C35 1.32(3) yes
C35 C36 1.39(3) yes
C36 C37 1.45(4) yes
C37 C38 1.35(3) yes
C38 C39 1.44(3) yes
C40 C41 1.47(3) yes
C42 C43 1.45(3) yes
C43 C44 1.36(3) yes
C43 C48 1.43(3) yes
C44 C45 1.37(3) yes
C45 C46 1.38(3) yes
C46 C47 1.44(3) yes
C47 C48 1.39(3) yes
C49 C50 1.34(3) yes
C49 C54 1.42(3) yes
C50 C51 1.40(3) yes
C51 C52 1.37(3) yes
C52 C53 1.40(3) yes
C53 C54 1.42(3) yes
C54 C55 1.43(3) yes
C56 C57 1.48(4) yes
C58 C59 1.37(3) yes
C59 C60 1.42(3) yes
C59 C64 1.42(3) yes
C60 C61 1.34(3) yes
C61 C62 1.33(3) yes
C62 C63 1.46(3) yes
C63 C64 1.33(3) yes
C2 H2 0.950 no
C3 H3 0.950 no
C4 H4 0.950 no
C5 H5 0.950 no
C7 H7 0.950 no
C8 H8A 0.990 no
C8 H8B 0.990 no
C9 H9A 0.990 no
C9 H9B 0.990 no
C10 H10 0.950 no
C12 H12 0.950 no
C13 H13 0.950 no
C14 H14 0.950 no
C15 H15 0.950 no
C18 H18 0.950 no
C19 H19 0.950 no
C20 H20 0.950 no
C21 H21 0.950 no
C23 H23 0.950 no
C24 H24A 0.990 no
C24 H24B 0.990 no
C25 H25A 0.990 no
C25 H25B 0.990 no
C26 H26 0.950 no
C28 H28 0.950 no
C29 H29 0.950 no
C30 H30 0.950 no
C31 H31 0.950 no
C34 H34 0.950 no
C35 H35 0.950 no
C36 H36 0.950 no
C37 H37 0.950 no
C39 H39 0.950 no
C40 H40A 0.990 no
C40 H40B 0.990 no
C41 H41A 0.990 no
C41 H41B 0.990 no
C42 H42 0.950 no
C44 H44 0.950 no
C45 H45 0.950 no
C46 H46 0.950 no
C47 H47 0.950 no
C50 H50 0.950 no
C51 H51 0.950 no
C52 H52 0.950 no
C53 H53 0.950 no
C55 H55 0.950 no
C56 H56A 0.990 no
C56 H56B 0.990 no
C57 H57A 0.990 no
C57 H57B 0.990 no
C58 H58 0.950 no
C60 H60 0.950 no
C61 H61 0.950 no
C62 H62 0.950 no
C63 H63 0.950 no

loop_
_geom_contact_atom_site_label_1
_geom_contact_atom_site_label_2
_geom_contact_distance
_geom_contact_publ_flag
_geom_contact_site_symmetry_2
W1 O10 3.577(9) no .
W2 O26 3.540(11) no .
W3 O4 3.580(12) no .
W4 O3 3.589(11) no .
W5 O32 3.574(10) no .
W6 O19 3.571(10) no .
W7 O22 3.588(9) no .
W8 O7 3.546(11) no .
W9 O38 3.543(10) no .
W10 O37 3.530(13) no .
W11 O13 3.558(14) no .
W11 O36 3.578(11) no .
W12 O29 3.544(11) no .
Mn1 C6 3.233(16) no .
Mn1 C11 3.253(19) no .
Mn2 C22 3.309(19) no .
Mn2 C27 3.256(16) no .
Mn3 C38 3.352(19) no .
Mn3 C43 3.268(18) no .
Mn4 C54 3.249(18) no .
Mn4 C59 3.275(19) no .
Si1 O2 3.401(11) no .
Si1 O5 3.365(12) no .
Si1 O8 3.357(11) no .
Si1 O12 3.349(12) no .
Si1 O15 3.373(10) no .
Si1 O17 3.375(12) no .
Si1 O24 3.404(10) no .
Si1 O27 3.402(12) no .
Si1 O31 3.367(12) no .
Si1 O34 3.339(12) no .
Si1 O36 3.317(12) no .
Si1 O39 3.352(12) no .
O2 O8 3.190(14) no .
O5 O12 3.171(13) no .
O15 O34 3.185(15) no .
O17 O24 3.200(16) no .
O27 O36 3.175(15) no .
O31 O39 3.169(17) no .
O41 C1 3.28(3) no .
O41 C6 3.35(2) no .
O41 C7 3.26(3) no .
O42 C3 3.59(3) no .
O42 C7 2.87(3) no .
O42 C25 3.36(3) no .
O43 N4 3.32(2) no .
O43 C10 2.86(3) no .
O43 C14 3.54(3) no .
O43 C26 3.16(2) no .
O43 C27 3.23(2) no .
O43 C32 3.24(3) no .
O44 C26 3.51(3) no .
O44 C27 3.46(3) no .
O44 C32 3.33(3) no .
O45 N1 3.264(19) no .
O45 C1 3.30(3) no .
O45 C6 3.30(3) no .
O45 C7 3.17(3) no .
O45 C23 2.90(3) no .
O46 C8 3.29(3) no .
O46 C10 3.50(3) no .
O46 C26 2.91(3) no .
O47 C42 3.41(3) no .
O47 C43 3.43(3) no .
O47 C48 3.23(3) no .
O48 N7 3.36(3) no .
O48 C39 2.92(2) no .
O48 C49 3.32(3) no .
O48 C54 3.31(3) no .
O48 C55 3.22(3) no .
O49 C42 2.94(3) no .
O49 C56 3.28(3) no .
O50 C49 3.28(3) no .
O50 C54 3.42(3) no .
O50 C55 3.37(3) no .
O50 C57 3.56(3) no .
O51 C41 3.34(3) no .
O51 C55 2.93(3) no .
O52 N6 3.29(3) no .
O52 C42 3.16(3) no .
O52 C43 3.28(3) no .
O52 C48 3.26(3) no .
O52 C58 2.94(2) no .
N1 C1 2.97(3) no .
N2 C12 3.59(3) no .
N2 C16 2.94(3) no .
N2 C31 3.36(3) no .
N2 C32 3.32(2) no .
N3 C1 3.28(3) no .
N3 C2 3.31(3) no .
N3 C17 2.99(3) no .
N4 C32 2.93(3) no .
N5 C33 2.95(3) no .
N5 C49 3.40(4) no .
N5 C50 3.36(3) no .
N6 C48 2.907(19) no .
N7 C49 2.99(2) no .
N8 C47 3.35(4) no .
N8 C48 3.41(3) no .
N8 C64 2.96(3) no .
C1 C4 2.78(3) no .
C1 C17 3.46(3) no .
C1 C22 3.39(3) no .
C1 C23 3.33(3) no .
C2 C5 2.77(3) no .
C2 C22 3.44(3) no .
C2 C23 3.12(3) no .
C3 C6 2.77(3) no .
C4 C21 3.50(3) no .
C6 C17 3.25(3) no .
C6 C22 3.54(3) no .
C7 C9 3.60(3) no .
C7 C17 3.45(3) no .
C8 C10 3.49(3) no .
C10 C31 3.17(3) no .
C10 C32 3.32(3) no .
C11 C14 2.80(4) no .
C11 C27 3.51(3) no .
C11 C31 3.44(3) no .
C11 C32 3.32(3) no .
C12 C15 2.73(4) no .
C12 C29 3.52(3) no .
C13 C16 2.82(3) no .
C16 C26 3.41(3) no .
C16 C27 3.14(3) no .
C16 C28 3.58(3) no .
C16 C32 3.33(3) no .
C17 C20 2.73(3) no .
C18 C21 2.82(4) no .
C19 C22 2.76(4) no .
C23 C25 3.56(3) no .
C24 C26 3.49(3) no .
C27 C30 2.84(3) no .
C28 C31 2.84(3) no .
C29 C32 2.80(3) no .
C33 C36 2.84(3) no .
C33 C49 3.42(3) no .
C33 C54 3.25(4) no .
C33 C55 3.48(4) no .
C34 C37 2.80(3) no .
C34 C53 3.52(4) no .
C34 C54 3.49(4) no .
C34 C55 3.48(4) no .
C35 C38 2.77(3) no .
C38 C50 3.58(4) no .
C39 C41 3.59(3) no .
C39 C50 3.37(4) no .
C40 C42 3.52(3) no .
C42 C63 3.44(4) no .
C42 C64 3.45(4) no .
C43 C46 2.81(3) no .
C43 C63 3.48(4) no .
C43 C64 3.23(4) no .
C44 C47 2.77(3) no .
C44 C63 3.48(4) no .
C44 C64 3.54(4) no .
C45 C48 2.80(3) no .
C47 C58 3.27(4) no .
C47 C59 3.46(4) no .
C48 C58 3.59(4) no .
C48 C59 3.53(4) no .
C48 C64 3.40(3) no .
C49 C52 2.77(3) no .
C50 C53 2.79(3) no .
C51 C54 2.79(3) no .
C55 C57 3.51(3) no .
C56 C58 3.55(3) no .
C59 C62 2.81(3) no .
C60 C63 2.74(3) no .
C61 C64 2.74(3) no .
O1 C26 3.54(2) no 1_655
O1 C28 3.52(3) no 1_655
O3 C25 3.48(3) no 1_655
O3 C26 3.42(3) no 1_655
O4 C21 3.27(3) no .
O6 C37 3.45(3) no 1_556
O6 C39 3.48(2) no 1_556
O7 C44 3.34(3) no 1_656
O9 C24 3.15(3) no 1_655
O9 C25 3.39(3) no 1_655
O9 C56 3.485(19) no 1_655
O10 C56 3.586(19) no 1_655
O11 C46 3.27(3) no 1_655
O11 C47 3.33(2) no 1_655
O12 C21 3.50(3) no .
O13 C23 3.20(3) no .
O13 C24 3.54(3) no .
O14 C2 3.50(3) no .
O14 C3 3.47(3) no .
O15 C40 3.41(2) no 1_556
O18 C34 3.38(3) no .
O18 C35 3.55(3) no .
O18 C53 3.53(2) no .
O18 C55 3.34(3) no .
O19 C40 3.00(2) no 1_556
O19 C41 3.36(2) no 1_556
O23 C42 3.45(2) no 1_656
O24 C57 3.171(18) no 1_655
O25 C13 3.47(3) no 1_665
O25 C50 3.304(19) no 1_556
O25 C51 3.40(3) no 1_556
O26 C12 3.29(3) no 1_665
O27 C10 3.46(3) no 1_665
O29 C57 3.29(3) no 1_655
O30 C52 3.42(3) no .
O30 C58 3.50(2) no 1_655
O30 C60 3.44(3) no 1_655
O33 C8 3.37(2) no 1_565
O33 C9 3.12(3) no 1_565
O33 C41 3.446(19) no 1_556
O34 C40 3.541(18) no 1_556
O36 C12 3.41(3) no 1_665
O37 C30 3.16(3) no 1_665
O40 C5 3.39(3) no 1_565
O40 C7 3.31(2) no 1_565
C2 O14 3.50(3) no .
C3 O14 3.47(3) no .
C4 C13 3.58(3) no 1_655
C5 O40 3.39(3) no 1_545
C7 O40 3.31(2) no 1_545
C8 O33 3.37(2) no 1_545
C9 O33 3.12(3) no 1_545
C10 O27 3.46(3) no 1_445
C11 C62 3.51(3) no 1_546
C12 O26 3.29(3) no 1_445
C12 O36 3.41(3) no 1_445
C12 C62 3.57(4) no 1_546
C13 O25 3.47(3) no 1_445
C13 C4 3.58(3) no 1_455
C19 C29 3.50(3) no 1_655
C20 C29 3.47(3) no 1_655
C21 O4 3.27(3) no .
C21 O12 3.50(3) no .
C21 C35 3.49(4) no .
C22 C35 3.47(3) no .
C23 O13 3.20(3) no .
C24 O9 3.15(3) no 1_455
C24 O13 3.54(3) no .
C25 O3 3.48(3) no 1_455
C25 O9 3.39(3) no 1_455
C26 O1 3.54(2) no 1_455
C26 O3 3.42(3) no 1_455
C28 O1 3.52(3) no 1_455
C29 C19 3.50(3) no 1_455
C29 C20 3.47(3) no 1_455
C30 O37 3.16(3) no 1_445
C34 O18 3.38(3) no .
C35 O18 3.55(3) no .
C35 C21 3.49(4) no .
C35 C22 3.47(3) no .
C37 O6 3.45(3) no 1_554
C39 O6 3.48(2) no 1_554
C40 O15 3.41(2) no 1_554
C40 O19 3.00(2) no 1_554
C40 O34 3.541(18) no 1_554
C41 O19 3.36(2) no 1_554
C41 O33 3.446(19) no 1_554
C42 O23 3.45(2) no 1_454
C44 O7 3.34(3) no 1_454
C46 O11 3.27(3) no 1_455
C47 O11 3.33(2) no 1_455
C50 O25 3.304(19) no 1_554
C51 O25 3.40(3) no 1_554
C52 O30 3.42(3) no .
C53 O18 3.53(2) no .
C55 O18 3.34(3) no .
C56 O9 3.485(19) no 1_455
C56 O10 3.586(19) no 1_455
C57 O24 3.171(18) no 1_455
C57 O29 3.29(3) no 1_455
C58 O30 3.50(2) no 1_455
C60 O30 3.44(3) no 1_455
C62 C11 3.51(3) no 1_564
C62 C12 3.57(4) no 1_564
Mn1 H8B 3.1655 no .
Mn1 H9B 3.3999 no .
Mn2 H24A 3.2325 no .
Mn2 H25B 3.2504 no .
Mn3 H40B 3.3101 no .
Mn3 H41A 3.2392 no .
Mn4 H56B 3.1078 no .
Mn4 H57A 3.2764 no .
O41 H9B 3.4482 no .
O42 H2 2.5264 no .
O42 H25B 2.9549 no .
O43 H15 2.4882 no .
O43 H26 3.5272 no .
O44 H24A 3.4993 no .
O45 H7 3.5492 no .
O45 H8B 3.4538 no .
O45 H18 2.5438 no .
O46 H8B 2.8257 no .
O46 H31 2.5100 no .
O47 H40B 3.3706 no .
O48 H34 2.5909 no .
O48 H55 3.5891 no .
O49 H47 2.5066 no .
O49 H56B 2.7503 no .
O50 H57A 3.2742 no .
O51 H41A 2.9411 no .
O51 H50 2.4983 no .
O52 H42 3.5231 no .
O52 H63 2.4279 no .
N1 H9A 3.3119 no .
N1 H9B 2.8337 no .
N2 H8A 3.2744 no .
N2 H8B 2.7383 no .
N2 H31 3.2557 no .
N3 H2 3.1157 no .
N3 H25A 3.2265 no .
N3 H25B 2.7036 no .
N4 H24A 2.7159 no .
N4 H24B 3.2435 no .
N5 H41A 2.7418 no .
N5 H41B 3.2237 no .
N5 H50 3.1142 no .
N6 H40A 3.2229 no .
N6 H40B 2.7487 no .
N7 H57A 2.6326 no .
N7 H57B 3.2331 no .
N8 H47 3.1049 no .
N8 H56A 3.2584 no .
N8 H56B 2.6517 no .
C1 H3 3.2169 no .
C1 H5 3.3315 no .
C1 H7 3.3201 no .
C2 H4 3.2337 no .
C2 H23 3.3112 no .
C2 H25B 3.4698 no .
C3 H5 3.2392 no .
C3 H21 3.5463 no .
C4 H2 3.2401 no .
C4 H21 3.5469 no .
C5 H3 3.2216 no .
C5 H7 2.6132 no .
C6 H2 3.2461 no .
C6 H4 3.2872 no .
C7 H5 2.6773 no .
C7 H8A 2.5194 no .
C7 H8B 2.8853 no .
C7 H18 3.5979 no .
C8 H7 2.5389 no .
C8 H31 3.5742 no .
C9 H10 2.4217 no .
C9 H31 3.5437 no .
C10 H9A 2.5378 no .
C10 H9B 2.8674 no .
C10 H12 2.6224 no .
C10 H31 3.2574 no .
C11 H13 3.2878 no .
C11 H15 3.2841 no .
C12 H10 2.5594 no .
C12 H14 3.2324 no .
C13 H15 3.2256 no .
C14 H12 3.2312 no .
C15 H13 3.2333 no .
C15 H26 3.4798 no .
C16 H10 3.3135 no .
C16 H12 3.3130 no .
C16 H14 3.2623 no .
C17 H19 3.2317 no .
C17 H21 3.3115 no .
C17 H23 3.2937 no .
C18 H7 3.4351 no .
C18 H20 3.2113 no .
C19 H21 3.2319 no .
C20 H18 3.2181 no .
C21 H19 3.2298 no .
C21 H23 2.4859 no .
C22 H18 3.2895 no .
C22 H20 3.2452 no .
C23 H2 3.1428 no .
C23 H21 2.5929 no .
C23 H24A 2.9395 no .
C23 H24B 2.5555 no .
C24 H2 3.4466 no .
C24 H23 2.5581 no .
C25 H2 3.4604 no .
C25 H26 2.5237 no .
C26 H15 3.5233 no .
C26 H25A 2.5281 no .
C26 H25B 2.9118 no .
C26 H28 2.6430 no .
C27 H29 3.3012 no .
C27 H31 3.3134 no .
C28 H26 2.6402 no .
C28 H30 3.2804 no .
C29 H31 3.3179 no .
C30 H12 3.5927 no .
C30 H28 3.2664 no .
C31 H8B 3.5076 no .
C31 H10 3.3457 no .
C31 H29 3.3232 no .
C32 H26 3.3200 no .
C32 H28 3.2670 no .
C32 H30 3.3444 no .
C33 H35 3.2845 no .
C33 H37 3.3176 no .
C33 H39 3.3237 no .
C34 H36 3.2211 no .
C34 H53 3.4888 no .
C34 H55 3.2921 no .
C35 H37 3.3122 no .
C35 H53 3.5980 no .
C36 H34 3.2206 no .
C37 H35 3.3103 no .
C37 H39 2.4970 no .
C38 H34 3.3001 no .
C38 H36 3.2589 no .
C39 H37 2.5264 no .
C39 H40A 2.5728 no .
C39 H40B 2.8466 no .
C39 H50 3.3164 no .
C40 H39 2.5328 no .
C40 H50 3.4176 no .
C41 H42 2.5459 no .
C41 H50 3.4897 no .
C42 H41A 2.9105 no .
C42 H41B 2.4920 no .
C42 H44 2.5409 no .
C42 H63 3.1666 no .
C43 H45 3.2290 no .
C43 H47 3.2747 no .
C43 H63 3.5916 no .
C44 H42 2.5667 no .
C44 H46 3.2715 no .
C45 H47 3.2656 no .
C46 H44 3.2620 no .
C47 H45 3.2729 no .
C47 H56B 3.3253 no .
C48 H42 3.3422 no .
C48 H44 3.2840 no .
C48 H46 3.3318 no .
C48 H56B 3.4938 no .
C49 H51 3.2214 no .
C49 H53 3.2958 no .
C49 H55 3.3454 no .
C50 H41A 3.5422 no .
C50 H52 3.2647 no .
C51 H53 3.2604 no .
C52 H50 3.2615 no .
C53 H51 3.2616 no .
C53 H55 2.5687 no .
C54 H34 3.5957 no .
C54 H50 3.2658 no .
C54 H52 3.2942 no .
C55 H34 3.2107 no .
C55 H53 2.5923 no .
C55 H56A 2.5944 no .
C55 H56B 3.0046 no .
C55 H57A 3.5780 no .
C56 H47 3.3852 no .
C56 H55 2.6288 no .
C57 H47 3.4429 no .
C57 H58 2.5669 no .
C58 H47 3.2131 no .
C58 H57A 2.9382 no .
C58 H57B 2.5773 no .
C58 H60 2.5585 no .
C59 H61 3.2733 no .
C59 H63 3.2790 no .
C60 H58 2.5309 no .
C60 H62 3.1834 no .
C61 H63 3.2612 no .
C62 H60 3.1699 no .
C63 H42 3.2765 no .
C63 H44 3.4885 no .
C63 H61 3.2714 no .
C64 H58 3.3236 no .
C64 H60 3.2540 no .
C64 H62 3.2492 no .
H2 H3 2.2770 no .
H2 H23 3.1942 no .
H2 H24B 3.2229 no .
H2 H25B 2.7416 no .
H3 H4 2.3526 no .
H4 H5 2.2776 no .
H4 H21 3.5851 no .
H5 H7 2.4445 no .
H7 H8A 2.2962 no .
H7 H8B 3.0279 no .
H7 H18 3.2745 no .
H8A H9A 2.5254 no .
H8A H9B 2.3538 no .
H8B H9A 2.3380 no .
H8B H9B 2.9008 no .
H8B H31 2.8408 no .
H9A H10 2.2353 no .
H9A H31 3.2459 no .
H9B H10 2.8763 no .
H10 H12 2.3730 no .
H10 H31 3.2952 no .
H12 H13 2.2964 no .
H13 H14 2.3560 no .
H14 H15 2.2703 no .
H15 H26 3.2038 no .
H18 H19 2.3672 no .
H19 H20 2.2362 no .
H20 H21 2.3734 no .
H21 H23 2.3271 no .
H23 H24A 3.0334 no .
H23 H24B 2.3081 no .
H24A H25A 2.2713 no .
H24A H25B 2.8390 no .
H24B H25A 2.4446 no .
H24B H25B 2.2715 no .
H25A H26 2.2941 no .
H25B H26 3.0006 no .
H26 H28 2.4516 no .
H28 H29 2.3595 no .
H29 H30 2.2895 no .
H30 H31 2.4830 no .
H34 H35 2.2410 no .
H34 H53 3.5614 no .
H34 H55 2.8441 no .
H35 H36 2.3376 no .
H36 H37 2.4269 no .
H37 H39 2.2810 no .
H39 H40A 2.3712 no .
H39 H40B 2.8378 no .
H39 H50 3.5796 no .
H40A H41A 2.2313 no .
H40A H41B 2.4468 no .
H40A H50 3.1482 no .
H40B H41A 2.8160 no .
H40B H41B 2.2332 no .
H41A H42 3.0085 no .
H41A H50 2.8063 no .
H41B H42 2.2763 no .
H42 H44 2.3474 no .
H42 H63 2.8280 no .
H44 H45 2.3021 no .
H44 H63 3.5766 no .
H45 H46 2.3427 no .
H46 H47 2.4071 no .
H47 H56B 2.6116 no .
H47 H57B 3.2548 no .
H47 H58 3.4092 no .
H50 H51 2.3450 no .
H51 H52 2.3204 no .
H52 H53 2.3538 no .
H53 H55 2.3719 no .
H55 H56A 2.3911 no .
H55 H56B 3.1784 no .
H56A H57A 2.3166 no .
H56A H57B 2.4218 no .
H56B H57A 2.8560 no .
H56B H57B 2.3169 no .
H57A H58 3.0017 no .
H57B H58 2.3560 no .
H58 H60 2.3200 no .
H60 H61 2.2587 no .
H61 H62 2.2726 no .
H62 H63 2.4251 no .
W1 H26 3.4065 no 1_655
W2 H39 3.3186 no 1_556
W3 H25A 3.4578 no 1_655
W3 H56A 3.5539 no 1_655
W4 H21 3.3674 no .
W5 H40A 3.5191 no 1_556
W5 H40B 3.5090 no 1_556
W6 H23 3.3319 no .
W6 H53 3.5571 no .
W7 H10 3.4299 no 1_665
W7 H44 3.3932 no 1_656
W8 H12 3.3253 no 1_665
W9 H10 3.5958 no 1_665
W9 H57A 3.5825 no 1_655
W9 H57B 3.3045 no 1_655
W10 H58 3.3044 no 1_655
W11 H40A 3.5349 no 1_556
W11 H41B 3.5355 no 1_556
O1 H3 3.3540 no .
O1 H4 2.9199 no .
O1 H14 3.5066 no 1_655
O1 H15 3.3255 no 1_655
O1 H26 2.6706 no 1_655
O1 H28 2.6999 no 1_655
O3 H25A 2.5656 no 1_655
O3 H26 2.6501 no 1_655
O4 H20 3.2149 no .
O4 H21 2.4792 no .
O4 H26 3.5870 no 1_655
O4 H28 3.0181 no 1_655
O5 H3 2.9660 no .
O5 H21 3.1758 no .
O6 H37 2.5647 no 1_556
O6 H39 2.5830 no 1_556
O6 H45 3.5213 no 1_656
O7 H44 2.4831 no 1_656
O9 H24A 2.4668 no 1_655
O9 H24B 3.2943 no 1_655
O9 H25A 2.7675 no 1_655
O9 H56A 2.6758 no 1_655
O9 H56B 3.5134 no 1_655
O10 H47 3.4758 no 1_655
O10 H56A 3.4734 no 1_655
O10 H56B 3.1157 no 1_655
O10 H57B 3.0113 no 1_655
O11 H20 2.9934 no .
O11 H21 3.4113 no .
O11 H35 3.4026 no .
O11 H36 2.9840 no .
O11 H46 2.6674 no 1_655
O11 H47 2.7870 no 1_655
O12 H21 2.7615 no .
O12 H23 3.3030 no .
O12 H35 3.2811 no .
O13 H21 3.4655 no .
O13 H23 2.2660 no .
O13 H24B 2.7057 no .
O14 H2 2.8589 no .
O14 H3 2.8408 no .
O14 H24B 3.4843 no .
O14 H40B 3.0766 no 1_556
O15 H39 3.1317 no 1_556
O15 H40A 2.6956 no 1_556
O15 H40B 3.2727 no 1_556
O17 H57B 2.9744 no 1_655
O17 H58 3.2983 no 1_655
O18 H23 3.0717 no .
O18 H24A 3.5034 no .
O18 H24B 3.5270 no .
O18 H34 2.8259 no .
O18 H35 3.2000 no .
O18 H53 2.7353 no .
O18 H55 2.4439 no .
O19 H40A 2.5976 no 1_556
O19 H40B 2.7411 no 1_556
O19 H41B 2.8665 no 1_556
O22 H39 2.9548 no 1_556
O22 H40A 2.8810 no 1_556
O22 H45 3.5121 no 1_656
O22 H50 3.3677 no 1_556
O22 H51 3.3475 no 1_556
O23 H9A 3.5470 no 1_665
O23 H9B 3.2403 no 1_665
O23 H10 3.0897 no 1_665
O23 H42 2.5365 no 1_656
O23 H44 2.8681 no 1_656
O23 H63 3.3049 no 1_656
O24 H56A 3.2557 no 1_655
O24 H57A 3.1840 no 1_655
O24 H57B 2.4740 no 1_655
O25 H12 3.4129 no 1_665
O25 H13 2.8806 no 1_665
O25 H50 2.6633 no 1_556
O25 H51 2.8534 no 1_556
O26 H10 3.3996 no 1_665
O26 H12 2.6811 no 1_665
O26 H44 3.4316 no 1_656
O26 H62 3.0114 no 1_656
O27 H9A 3.3096 no 1_665
O27 H10 2.5144 no 1_665
O27 H12 3.1731 no 1_665
O28 H9A 2.8588 no 1_665
O28 H10 3.3124 no 1_665
O28 H30 3.3003 no 1_665
O28 H31 2.9653 no 1_665
O28 H57A 2.9891 no 1_655
O28 H57B 3.5051 no 1_655
O29 H57A 3.2288 no 1_655
O29 H57B 2.5663 no 1_655
O29 H58 2.8263 no 1_655
O30 H52 2.7741 no .
O30 H53 3.2687 no .
O30 H58 2.6204 no 1_655
O30 H60 2.5454 no 1_655
O31 H53 3.0024 no .
O33 H8A 2.8354 no 1_565
O33 H9A 3.4967 no 1_565
O33 H9B 2.3277 no 1_565
O33 H41A 3.2439 no 1_556
O33 H41B 2.7859 no 1_556
O34 H40A 2.6729 no 1_556
O34 H41A 3.3745 no 1_556
O36 H12 2.5396 no 1_665
O36 H13 3.4453 no 1_665
O37 H10 3.5860 no 1_665
O37 H12 3.1346 no 1_665
O37 H30 2.4403 no 1_665
O39 H7 3.4585 no 1_565
O39 H8A 3.2680 no 1_565
O40 H5 2.5930 no 1_565
O40 H7 2.4088 no 1_565
O40 H18 3.4963 no 1_565
O40 H19 3.4369 no 1_565
O40 H29 3.0606 no 1_665
O40 H30 3.3997 no 1_665
O41 H63 3.2011 no 1_546
N3 H34 3.5983 no .
C4 H13 3.1715 no 1_655
C4 H14 3.3662 no 1_655
C5 H13 3.0281 no 1_655
C5 H29 3.3902 no 1_655
C10 H62 3.2656 no 1_546
C11 H62 2.7076 no 1_546
C12 H62 2.6477 no 1_546
C13 H4 3.0493 no 1_455
C13 H5 3.1639 no 1_455
C13 H62 2.9849 no 1_546
C14 H4 2.9422 no 1_455
C14 H61 3.5938 no 1_546
C14 H62 3.3118 no 1_546
C15 H62 3.4108 no 1_546
C16 H62 3.1778 no 1_546
C17 H35 3.4182 no .
C19 H29 2.7615 no 1_655
C20 H28 3.3779 no 1_655
C20 H29 2.8976 no 1_655
C20 H35 3.0598 no .
C20 H36 3.5723 no .
C21 H35 2.6302 no .
C22 H35 2.7486 no .
C23 H34 3.4312 no .
C23 H35 3.1134 no .
C28 H4 3.4339 no 1_455
C28 H20 3.2612 no 1_455
C29 H5 3.5794 no 1_455
C29 H19 3.0820 no 1_455
C29 H20 3.1819 no 1_455
C30 H19 3.5975 no 1_455
C36 H46 2.9165 no 1_655
C37 H45 3.2746 no 1_655
C37 H46 3.5102 no 1_655
C45 H37 3.4428 no 1_455
C45 H51 3.3547 no 1_455
C45 H52 3.4301 no 1_455
C46 H36 3.0619 no 1_455
C46 H52 3.2191 no 1_455
C51 H45 3.1194 no 1_655
C51 H61 3.2575 no 1_655
C52 H45 3.3621 no 1_655
C52 H46 3.3769 no 1_655
C52 H60 3.2079 no 1_655
C60 H51 3.5354 no 1_455
C60 H52 3.0354 no 1_455
C61 H51 3.0809 no 1_455
C61 H52 3.5052 no 1_455
H2 O14 2.8589 no .
H3 O1 3.3540 no .
H3 O5 2.9660 no .
H3 O14 2.8408 no .
H4 O1 2.9199 no .
H4 C13 3.0493 no 1_655
H4 C14 2.9422 no 1_655
H4 C28 3.4339 no 1_655
H4 H13 2.8885 no 1_655
H4 H14 2.7568 no 1_655
H4 H28 2.8490 no 1_655
H4 H29 3.2273 no 1_655
H5 O40 2.5930 no 1_545
H5 C13 3.1639 no 1_655
H5 C29 3.5794 no 1_655
H5 H13 2.5707 no 1_655
H5 H29 2.8125 no 1_655
H7 O39 3.4585 no 1_545
H7 O40 2.4088 no 1_545
H8A O33 2.8354 no 1_545
H8A O39 3.2680 no 1_545
H9A O23 3.5470 no 1_445
H9A O27 3.3096 no 1_445
H9A O28 2.8588 no 1_445
H9A O33 3.4967 no 1_545
H9B O23 3.2403 no 1_445
H9B O33 2.3277 no 1_545
H10 W7 3.4299 no 1_445
H10 W9 3.5958 no 1_445
H10 O23 3.0897 no 1_445
H10 O26 3.3996 no 1_445
H10 O27 2.5144 no 1_445
H10 O28 3.3124 no 1_445
H10 O37 3.5860 no 1_445
H10 H62 3.4642 no 1_546
H12 W8 3.3253 no 1_445
H12 O25 3.4129 no 1_445
H12 O26 2.6811 no 1_445
H12 O27 3.1731 no 1_445
H12 O36 2.5396 no 1_445
H12 O37 3.1346 no 1_445
H12 H62 3.0081 no 1_546
H13 O25 2.8806 no 1_445
H13 O36 3.4453 no 1_445
H13 C4 3.1715 no 1_455
H13 C5 3.0281 no 1_455
H13 H4 2.8885 no 1_455
H13 H5 2.5707 no 1_455
H13 H62 3.5104 no 1_546
H14 O1 3.5066 no 1_455
H14 C4 3.3662 no 1_455
H14 H4 2.7568 no 1_455
H15 O1 3.3255 no 1_455
H18 O40 3.4963 no 1_545
H19 O40 3.4369 no 1_545
H19 C29 3.0820 no 1_655
H19 C30 3.5975 no 1_655
H19 H29 2.4514 no 1_655
H19 H30 3.4208 no 1_655
H20 O4 3.2149 no .
H20 O11 2.9934 no .
H20 C28 3.2612 no 1_655
H20 C29 3.1819 no 1_655
H20 H28 2.9611 no 1_655
H20 H29 2.8623 no 1_655
H20 H35 3.3759 no .
H20 H36 3.4110 no .
H21 W4 3.3674 no .
H21 O4 2.4792 no .
H21 O5 3.1758 no .
H21 O11 3.4113 no .
H21 O12 2.7615 no .
H21 O13 3.4655 no .
H21 H35 2.8965 no .
H23 W6 3.3319 no .
H23 O12 3.3030 no .
H23 O13 2.2660 no .
H23 O18 3.0717 no .
H23 H35 3.1455 no .
H24A O9 2.4668 no 1_455
H24A O18 3.5034 no .
H24A H34 3.4936 no .
H24B O9 3.2943 no 1_455
H24B O13 2.7057 no .
H24B O14 3.4843 no .
H24B O18 3.5270 no .
H25A W3 3.4578 no 1_455
H25A O3 2.5656 no 1_455
H25A O9 2.7675 no 1_455
H26 W1 3.4065 no 1_455
H26 O1 2.6706 no 1_455
H26 O3 2.6501 no 1_455
H26 O4 3.5870 no 1_455
H28 O1 2.6999 no 1_455
H28 O4 3.0181 no 1_455
H28 C20 3.3779 no 1_455
H28 H4 2.8490 no 1_455
H28 H20 2.9611 no 1_455
H29 O40 3.0606 no 1_445
H29 C5 3.3902 no 1_455
H29 C19 2.7615 no 1_455
H29 C20 2.8976 no 1_455
H29 H4 3.2273 no 1_455
H29 H5 2.8125 no 1_455
H29 H19 2.4514 no 1_455
H29 H20 2.8623 no 1_455
H30 O28 3.3003 no 1_445
H30 O37 2.4403 no 1_445
H30 O40 3.3997 no 1_445
H30 H19 3.4208 no 1_455
H31 O28 2.9653 no 1_445
H34 O18 2.8259 no .
H34 N3 3.5983 no .
H34 C23 3.4312 no .
H34 H24A 3.4936 no .
H35 O11 3.4026 no .
H35 O12 3.2811 no .
H35 O18 3.2000 no .
H35 C17 3.4182 no .
H35 C20 3.0598 no .
H35 C21 2.6302 no .
H35 C22 2.7486 no .
H35 C23 3.1134 no .
H35 H20 3.3759 no .
H35 H21 2.8965 no .
H35 H23 3.1455 no .
H36 O11 2.9840 no .
H36 C20 3.5723 no .
H36 C46 3.0619 no 1_655
H36 H20 3.4110 no .
H36 H45 3.5336 no 1_655
H36 H46 2.3995 no 1_655
H37 O6 2.5647 no 1_554
H37 C45 3.4428 no 1_655
H37 H45 2.8522 no 1_655
H37 H46 3.5408 no 1_655
H39 W2 3.3186 no 1_554
H39 O6 2.5830 no 1_554
H39 O15 3.1317 no 1_554
H39 O22 2.9548 no 1_554
H40A W5 3.5191 no 1_554
H40A W11 3.5349 no 1_554
H40A O15 2.6956 no 1_554
H40A O19 2.5976 no 1_554
H40A O22 2.8810 no 1_554
H40A O34 2.6729 no 1_554
H40B W5 3.5090 no 1_554
H40B O14 3.0766 no 1_554
H40B O15 3.2727 no 1_554
H40B O19 2.7411 no 1_554
H41A O33 3.2439 no 1_554
H41A O34 3.3745 no 1_554
H41B W11 3.5355 no 1_554
H41B O19 2.8665 no 1_554
H41B O33 2.7859 no 1_554
H42 O23 2.5365 no 1_454
H44 W7 3.3932 no 1_454
H44 O7 2.4831 no 1_454
H44 O23 2.8681 no 1_454
H44 O26 3.4316 no 1_454
H45 O6 3.5213 no 1_454
H45 O22 3.5121 no 1_454
H45 C37 3.2746 no 1_455
H45 C51 3.1194 no 1_455
H45 C52 3.3621 no 1_455
H45 H36 3.5336 no 1_455
H45 H37 2.8522 no 1_455
H45 H51 2.6304 no 1_455
H45 H52 3.1240 no 1_455
H46 O11 2.6674 no 1_455
H46 C36 2.9165 no 1_455
H46 C37 3.5102 no 1_455
H46 C52 3.3769 no 1_455
H46 H36 2.3995 no 1_455
H46 H37 3.5408 no 1_455
H46 H52 2.8091 no 1_455
H47 O10 3.4758 no 1_455
H47 O11 2.7870 no 1_455
H50 O22 3.3677 no 1_554
H50 O25 2.6633 no 1_554
H51 O22 3.3475 no 1_554
H51 O25 2.8534 no 1_554
H51 C45 3.3547 no 1_655
H51 C60 3.5354 no 1_655
H51 C61 3.0809 no 1_655
H51 H45 2.6304 no 1_655
H51 H60 3.4619 no 1_655
H51 H61 2.6665 no 1_655
H52 O30 2.7741 no .
H52 C45 3.4301 no 1_655
H52 C46 3.2191 no 1_655
H52 C60 3.0354 no 1_655
H52 C61 3.5052 no 1_655
H52 H45 3.1240 no 1_655
H52 H46 2.8091 no 1_655
H52 H60 2.4674 no 1_655
H52 H61 3.3824 no 1_655
H53 W6 3.5571 no .
H53 O18 2.7353 no .
H53 O30 3.2687 no .
H53 O31 3.0024 no .
H55 O18 2.4439 no .
H56A W3 3.5539 no 1_455
H56A O9 2.6758 no 1_455
H56A O10 3.4734 no 1_455
H56A O24 3.2557 no 1_455
H56B O9 3.5134 no 1_455
H56B O10 3.1157 no 1_455
H57A W9 3.5825 no 1_455
H57A O24 3.1840 no 1_455
H57A O28 2.9891 no 1_455
H57A O29 3.2288 no 1_455
H57B W9 3.3045 no 1_455
H57B O10 3.0113 no 1_455
H57B O17 2.9744 no 1_455
H57B O24 2.4740 no 1_455
H57B O28 3.5051 no 1_455
H57B O29 2.5663 no 1_455
H58 W10 3.3044 no 1_455
H58 O17 3.2983 no 1_455
H58 O29 2.8263 no 1_455
H58 O30 2.6204 no 1_455
H60 O30 2.5454 no 1_455
H60 C52 3.2079 no 1_455
H60 H51 3.4619 no 1_455
H60 H52 2.4674 no 1_455
H61 C14 3.5938 no 1_564
H61 C51 3.2575 no 1_455
H61 H51 2.6665 no 1_455
H61 H52 3.3824 no 1_455
H62 O26 3.0114 no 1_454
H62 C10 3.2656 no 1_564
H62 C11 2.7076 no 1_564
H62 C12 2.6477 no 1_564
H62 C13 2.9849 no 1_564
H62 C14 3.3118 no 1_564
H62 C15 3.4108 no 1_564
H62 C16 3.1778 no 1_564
H62 H10 3.4642 no 1_564
H62 H12 3.0081 no 1_564
H62 H13 3.5104 no 1_564
H63 O23 3.3049 no 1_454
H63 O41 3.2011 no 1_564

loop_
_platon_squeeze_void_nr
_platon_squeeze_void_average_x
_platon_squeeze_void_average_y
_platon_squeeze_void_average_z
_platon_squeeze_void_volume
_platon_squeeze_void_count_electrons
_platon_squeeze_void_content
1 -0.076 -0.053 0.526 1160 230 ' '
